data_4111029
loop_
_publ_author_name
'Pritam Mukhopadhyay'
'Peter Y. Zavalij'
'Lyle Isaacs'

_publ_section_title
;
 High Fidelity Kinetic Self-Sorting in Multi-Component Systems Based on
 Guests with Multiple Binding Epitopes
;
_journal_name_full 'Journal of the American Chemical Society'
_journal_page_first 14093
_journal_page_last 14102
_journal_paper_doi 10.1021/ja063390j
_journal_volume 128
_journal_year 2006
_chemical_formula_moiety '(C36 H36 N24 O12), (C6H16N2), Cl2, 18.05(H2O)'
_chemical_formula_sum 'C42 H88.1 Cl2 N26 O30.05'
_chemical_formula_weight 1507.53
_chemical_name_systematic
; 
 ? 
;
_space_group_IT_number 2
_symmetry_cell_setting triclinic
_symmetry_space_group_name_Hall '-P 1'
_symmetry_space_group_name_H-M 'P -1'
_atom_sites_solution_hydrogens geom
_atom_sites_solution_primary direct
_atom_sites_solution_secondary difmap
_audit_creation_method SHELXL-97
_cell_angle_alpha 69.8890(10)
_cell_angle_beta 85.7770(10)
_cell_angle_gamma 89.9560(10)
_cell_formula_units_Z 3
_cell_length_a 15.3431(9)
_cell_length_b 16.0318(9)
_cell_length_c 21.0821(12)
_cell_measurement_temperature 173(2)
_cell_volume 4854.6(5)
_computing_structure_refinement 'SHELXL-97 (Sheldrick, 1997)'
_computing_structure_solution 'SHELXS-97 (Sheldrick, 1990)'
_diffrn_ambient_temperature 173(2)
_diffrn_measured_fraction_theta_full 0.977
_diffrn_measured_fraction_theta_max 0.977
_diffrn_radiation_monochromator graphite
_diffrn_radiation_source 'fine-focus sealed tube'
_diffrn_radiation_type MoK\a
_diffrn_radiation_wavelength 0.71073
_diffrn_reflns_av_R_equivalents 0.0263
_diffrn_reflns_av_sigmaI/netI 0.0257
_diffrn_reflns_limit_h_max 20
_diffrn_reflns_limit_h_min -20
_diffrn_reflns_limit_k_max 20
_diffrn_reflns_limit_k_min -20
_diffrn_reflns_limit_l_max 27
_diffrn_reflns_limit_l_min -27
_diffrn_reflns_number 73307
_diffrn_reflns_theta_full 27.68
_diffrn_reflns_theta_max 27.68
_diffrn_reflns_theta_min 2.31
_exptl_absorpt_coefficient_mu 0.209
_exptl_crystal_density_diffrn 1.549
_exptl_crystal_F_000 2390
_refine_diff_density_max 0.659
_refine_diff_density_min -0.367
_refine_diff_density_rms 0.049
_refine_ls_extinction_method none
_refine_ls_goodness_of_fit_ref 1.000
_refine_ls_hydrogen_treatment mixed
_refine_ls_matrix_type full
_refine_ls_number_parameters 1791
_refine_ls_number_reflns 22163
_refine_ls_number_restraints 274
_refine_ls_restrained_S_all 1.028
_refine_ls_R_factor_all 0.0654
_refine_ls_R_factor_gt 0.0484
_refine_ls_shift/su_max 0.002
_refine_ls_shift/su_mean 0.000
_refine_ls_structure_factor_coef Fsqd
_refine_ls_weighting_details 'calc w=1/[\s^2^(Fo^2^)+(0.0157P)^2^+5.2100P] where P=(Fo^2^+2Fc^2^)/3'
_refine_ls_weighting_scheme calc
_refine_ls_wR_factor_gt 0.0975
_refine_ls_wR_factor_ref 0.1074
_reflns_number_gt 17060
_reflns_number_total 22163
_reflns_threshold_expression >2sigma(I)
_cod_data_source_file ja063390jsi20060515_071702.cif
_cod_data_source_block 1200b
_cod_original_cell_volume 4854.7(5)
_cod_original_formula_sum 'C42 H88.10 N26 O30.05 Cl2'
_cod_database_code 4111029

loop_
_symmetry_equiv_pos_as_xyz
'x, y, z'
'-x, -y, -z'

loop_
_atom_site_label
_atom_site_type_symbol
_atom_site_fract_x
_atom_site_fract_y
_atom_site_fract_z
_atom_site_U_iso_or_equiv
_atom_site_adp_type
_atom_site_occupancy
_atom_site_symmetry_multiplicity
_atom_site_calc_flag
_atom_site_refinement_flags
N1A N 0.48295(12) 0.62932(13) 0.36712(8) 0.0414(4) Uani 1 1 d .
H1A H 0.5148 0.6734 0.3732 0.072(10) Uiso 1 1 calc R
H2A H 0.4284 0.6487 0.3564 0.070(9) Uiso 1 1 calc R
H3A H 0.5096 0.6139 0.3329 0.066(8) Uiso 1 1 calc R
C1A C 0.47651(14) 0.54993(14) 0.43121(9) 0.0365(5) Uani 1 1 d .
H4A H 0.4351 0.5054 0.4255 0.040(6) Uiso 1 1 calc R
C2A C 0.44121(15) 0.57434(15) 0.49155(10) 0.0400(5) Uani 1 1 d .
H5A H 0.3825 0.5996 0.4833 0.045(6) Uiso 1 1 calc R
H6A H 0.4801 0.6201 0.4972 0.053(7) Uiso 1 1 calc R
C3A C 0.56469(14) 0.50763(15) 0.44380(10) 0.0392(5) Uani 1 1 d .
H7A H 0.6073 0.5513 0.4481 0.053(7) Uiso 1 1 calc R
H8A H 0.5858 0.4902 0.4048 0.052(7) Uiso 1 1 calc R
N1B N 0.05285(10) 0.68038(10) 0.97718(8) 0.0301(3) Uani 1 1 d .
H1B H 0.0871 0.6671 1.0126 0.045(7) Uiso 1 1 calc R
H2B H 0.0101 0.7174 0.9824 0.052(7) Uiso 1 1 calc R
H3B H 0.0861 0.7076 0.9378 0.043(6) Uiso 1 1 calc R
C1B C 0.01221(12) 0.59654(12) 0.97504(9) 0.0274(4) Uani 1 1 d .
H4B H -0.0265 0.6122 0.9367 0.028(5) Uiso 1 1 calc R
C2B C -0.04286(12) 0.54832(12) 1.04067(9) 0.0287(4) Uani 1 1 d .
H5B H -0.0898 0.5874 1.0477 0.033(5) Uiso 1 1 calc R
H6B H -0.0058 0.5339 1.0793 0.021(5) Uiso 1 1 calc R
C3B C 0.08324(12) 0.53719(12) 0.96238(10) 0.0288(4) Uani 1 1 d .
H7B H 0.1233 0.5225 0.9992 0.034(5) Uiso 1 1 calc R
H8B H 0.1176 0.5689 0.9191 0.039(6) Uiso 1 1 calc R
N1C N 0.38831(11) 0.14822(11) 0.98460(9) 0.0346(4) Uani 1 1 d .
H1C H 0.4137 0.1681 1.0146 0.059(8) Uiso 1 1 calc R
H2C H 0.3304 0.1369 0.9975 0.067(9) Uiso 1 1 calc R
H3C H 0.3949 0.1904 0.9425 0.044(6) Uiso 1 1 calc R
C1C C 0.43102(12) 0.06460(12) 0.98327(10) 0.0299(4) Uani 1 1 d .
H4C H 0.3961 0.0384 0.9562 0.034(6) Uiso 1 1 calc R
C2C C 0.43257(12) -0.00265(12) 1.05398(9) 0.0308(4) Uani 1 1 d .
H5C H 0.3720 -0.0178 1.0746 0.034(5) Uiso 1 1 calc R
H6C H 0.4643 0.0231 1.0824 0.027(5) Uiso 1 1 calc R
C3C C 0.52242(12) 0.08658(12) 0.94846(10) 0.0309(4) Uani 1 1 d .
H7C H 0.5573 0.1153 0.9733 0.032(5) Uiso 1 1 calc R
H8C H 0.5191 0.1289 0.9018 0.038(6) Uiso 1 1 calc R
N10A N 0.29937(15) 0.74696(16) 0.47049(10) 0.0625(7) Uani 1 1 d .
C11A C 0.2904(2) 0.75002(19) 0.53868(12) 0.0675(9) Uani 1 1 d .
H11A H 0.2447 0.7926 0.5432 0.071(8) Uiso 1 1 calc R
N12A N 0.27823(16) 0.66482(15) 0.59275(10) 0.0602(6) Uani 1 1 d .
C13A C 0.37901(19) 0.77991(16) 0.43764(12) 0.0560(7) Uani 1 1 d .
O13A O 0.40149(13) 0.79106(11) 0.37810(8) 0.0582(5) Uani 1 1 d .
C14A C 0.34807(19) 0.64395(17) 0.63141(11) 0.0540(7) Uani 1 1 d .
O14A O 0.35118(12) 0.57965(11) 0.68338(8) 0.0561(5) Uani 1 1 d .
N15A N 0.42955(18) 0.79748(14) 0.48225(10) 0.0607(6) Uani 1 1 d .
C16A C 0.3823(2) 0.78144(17) 0.54790(12) 0.0660(9) Uani 1 1 d .
H16A H 0.3797 0.8365 0.5600 0.071(9) Uiso 1 1 calc R
N17A N 0.41308(16) 0.70644(14) 0.60252(10) 0.0572(6) Uani 1 1 d .
C18A C 0.5163(2) 0.83551(18) 0.46294(13) 0.0687(8) Uani 1 1 d .
H17A H 0.5232 0.8829 0.4825 0.073(9) Uiso 1 1 calc R
H18A H 0.5232 0.8637 0.4130 0.068(8) Uiso 1 1 calc R
C19A C 0.4905(2) 0.71006(18) 0.63662(12) 0.0628(8) Uani 1 1 d .
H19A H 0.4821 0.6688 0.6840 0.065(8) Uiso 1 1 calc R
H20A H 0.4982 0.7708 0.6377 0.075(9) Uiso 1 1 calc R
N20A N 0.58555(17) 0.77258(15) 0.48416(10) 0.0605(6) Uani 1 1 d .
C21A C 0.6215(2) 0.75103(19) 0.54945(13) 0.0636(8) Uani 1 1 d .
H21A H 0.6353 0.8056 0.5599 0.074(9) Uiso 1 1 calc R
N22A N 0.56914(16) 0.68697(14) 0.60454(10) 0.0568(6) Uani 1 1 d .
C23A C 0.63453(19) 0.74072(17) 0.44126(12) 0.0548(6) Uani 1 1 d .
O23A O 0.61943(12) 0.75030(12) 0.38269(8) 0.0576(5) Uani 1 1 d .
C24A C 0.61212(17) 0.61015(18) 0.63265(11) 0.0511(6) Uani 1 1 d .
O24A O 0.58468(12) 0.54689(12) 0.68178(8) 0.0552(4) Uani 1 1 d .
N25A N 0.70249(15) 0.69502(16) 0.47446(10) 0.0573(6) Uani 1 1 d .
C26A C 0.7045(2) 0.7002(2) 0.54204(12) 0.0647(8) Uani 1 1 d .
H26A H 0.7586 0.7318 0.5466 0.074(9) Uiso 1 1 calc R
N27A N 0.69039(15) 0.61534(16) 0.59619(10) 0.0593(6) Uani 1 1 d .
C28A C 0.77878(18) 0.6729(2) 0.43906(13) 0.0652(8) Uani 1 1 d .
H27A H 0.7758 0.7037 0.3898 0.066(8) Uiso 1 1 calc R
H28A H 0.8318 0.6956 0.4525 0.074(9) Uiso 1 1 calc R
C29A C 0.75694(18) 0.5491(2) 0.61509(12) 0.0642(8) Uani 1 1 d .
H29A H 0.8138 0.5796 0.6130 0.066(8) Uiso 1 1 calc R
H30A H 0.7428 0.5100 0.6626 0.056(7) Uiso 1 1 calc R
N30A N 0.78750(13) 0.57896(17) 0.45194(9) 0.0581(6) Uani 1 1 d .
C31A C 0.82447(16) 0.5185(2) 0.51155(12) 0.0647(8) Uani 1 1 d .
H31A H 0.8827 0.5407 0.5183 0.064(8) Uiso 1 1 calc R
N32A N 0.76604(13) 0.49495(17) 0.57308(10) 0.0588(6) Uani 1 1 d .
C33A C 0.77660(14) 0.5401(2) 0.40448(11) 0.0540(7) Uani 1 1 d .
O33A O 0.75404(11) 0.57746(13) 0.34733(7) 0.0553(5) Uani 1 1 d .
C34A C 0.74511(15) 0.4058(2) 0.59786(11) 0.0579(7) Uani 1 1 d .
O34A O 0.70093(11) 0.36675(13) 0.65095(8) 0.0600(5) Uani 1 1 d .
N35A N 0.79476(13) 0.45177(17) 0.43203(9) 0.0578(6) Uani 1 1 d .
C36A C 0.83199(16) 0.4310(2) 0.49687(12) 0.0666(9) Uani 1 1 d .
H36A H 0.8942 0.4129 0.4944 0.067(8) Uiso 1 1 calc R
N37A N 0.78060(14) 0.36752(17) 0.55333(10) 0.0640(7) Uani 1 1 d .
C38A C 0.79777(18) 0.3931(2) 0.39352(12) 0.0682(9) Uani 1 1 d .
H37A H 0.8504 0.3565 0.4037 0.071(9) Uiso 1 1 calc R
H38A H 0.8035 0.4292 0.3447 0.055(7) Uiso 1 1 calc R
C39A C 0.77054(19) 0.2740(2) 0.56387(13) 0.0712(10) Uani 1 1 d .
H39A H 0.8260 0.2531 0.5482 0.077(9) Uiso 1 1 calc R
H40A H 0.7598 0.2410 0.6131 0.061(8) Uiso 1 1 calc R
N10B N -0.14520(10) 0.66321(10) 0.13386(7) 0.0268(3) Uani 1 1 d .
C11B C -0.17829(12) 0.58937(11) 0.19286(9) 0.0261(4) Uani 1 1 d .
H11B H -0.2208 0.6093 0.2227 0.031(5) Uiso 1 1 calc R
N12B N -0.21283(10) 0.51455(10) 0.17829(8) 0.0280(3) Uani 1 1 d .
C13B C -0.05652(12) 0.67585(11) 0.13121(9) 0.0263(4) Uani 1 1 d .
O13B O -0.01257(9) 0.73535(8) 0.08842(7) 0.0321(3) Uani 1 1 d .
C14B C -0.16557(12) 0.43972(12) 0.20347(9) 0.0273(4) Uani 1 1 d .
O14B O -0.18407(9) 0.36603(8) 0.20241(7) 0.0344(3) Uani 1 1 d .
N15B N -0.02514(10) 0.60973(10) 0.18434(8) 0.0273(3) Uani 1 1 d .
C16B C -0.09412(11) 0.55259(11) 0.22898(9) 0.0263(4) Uani 1 1 d .
H16B H -0.0963 0.5562 0.2755 0.026(5) Uiso 1 1 calc R
N17B N -0.09453(10) 0.46111(10) 0.23104(8) 0.0284(3) Uani 1 1 d .
C18B C 0.06574(12) 0.60707(12) 0.19867(9) 0.0278(4) Uani 1 1 d .
H17B H 0.0690 0.5932 0.2480 0.024(5) Uiso 1 1 calc R
H18B H 0.0932 0.6667 0.1751 0.030(5) Uiso 1 1 calc R
C19B C -0.03320(12) 0.39503(12) 0.26522(9) 0.0301(4) Uani 1 1 d .
H19B H -0.0619 0.3355 0.2795 0.037(6) Uiso 1 1 calc R
H20B H -0.0179 0.4058 0.3066 0.030(5) Uiso 1 1 calc R
N20B N 0.11513(10) 0.54224(10) 0.17804(8) 0.0277(3) Uani 1 1 d .
C21B C 0.12196(11) 0.45052(11) 0.22111(9) 0.0255(4) Uani 1 1 d .
H21B H 0.1379 0.4452 0.2675 0.023(5) Uiso 1 1 calc R
N22B N 0.04638(10) 0.39557(10) 0.22346(8) 0.0293(3) Uani 1 1 d .
C23B C 0.17144(11) 0.56425(12) 0.12126(9) 0.0257(4) Uani 1 1 d .
O23B O 0.17998(8) 0.63829(8) 0.07726(7) 0.0304(3) Uani 1 1 d .
C24B C 0.06594(12) 0.32895(12) 0.19833(9) 0.0277(4) Uani 1 1 d .
O24B O 0.01610(9) 0.26928(9) 0.19884(7) 0.0364(3) Uani 1 1 d .
N25B N 0.21547(10) 0.49023(9) 0.12051(7) 0.0255(3) Uani 1 1 d .
C26B C 0.19439(11) 0.41506(11) 0.18229(9) 0.0250(3) Uani 1 1 d .
H26B H 0.2465 0.3956 0.2091 0.025(5) Uiso 1 1 calc R
N27B N 0.15098(10) 0.34169(10) 0.17162(8) 0.0271(3) Uani 1 1 d .
C28B C 0.29782(11) 0.49675(12) 0.07983(9) 0.0270(4) Uani 1 1 d .
H27B H 0.3163 0.5601 0.0592 0.027(5) Uiso 1 1 calc R
H28B H 0.3431 0.4656 0.1099 0.031(5) Uiso 1 1 calc R
C29B C 0.19625(12) 0.28119(11) 0.14405(9) 0.0276(4) Uani 1 1 d .
H29B H 0.1608 0.2255 0.1564 0.026(5) Uiso 1 1 calc R
H30B H 0.2525 0.2662 0.1649 0.029(5) Uiso 1 1 calc R
N30B N 0.29302(10) 0.45963(10) 0.02687(7) 0.0262(3) Uani 1 1 d .
C31B C 0.29458(11) 0.36540(11) 0.03797(9) 0.0257(4) Uani 1 1 d .
H31B H 0.3466 0.3370 0.0620 0.027(5) Uiso 1 1 calc R
N32B N 0.21347(10) 0.31713(9) 0.07042(7) 0.0253(3) Uani 1 1 d .
C33B C 0.29369(11) 0.51049(12) -0.04019(9) 0.0257(4) Uani 1 1 d .
O33B O 0.29778(9) 0.59167(8) -0.06339(7) 0.0320(3) Uani 1 1 d .
C34B C 0.17664(11) 0.27810(11) 0.03007(9) 0.0259(4) Uani 1 1 d .
O34B O 0.11108(8) 0.22957(8) 0.04636(7) 0.0305(3) Uani 1 1 d .
N35B N 0.28827(10) 0.45460(10) -0.07657(7) 0.0276(3) Uani 1 1 d .
C36B C 0.29738(11) 0.36210(11) -0.03493(9) 0.0263(4) Uani 1 1 d .
H36B H 0.3538 0.3381 -0.0473 0.029(5) Uiso 1 1 calc R
N37B N 0.22401(10) 0.30337(10) -0.03162(7) 0.0274(3) Uani 1 1 d .
C38B C 0.29575(12) 0.48589(12) -0.15006(9) 0.0286(4) Uani 1 1 d .
H37B H 0.3210 0.5471 -0.1673 0.033(5) Uiso 1 1 calc R
H38B H 0.3365 0.4477 -0.1656 0.027(5) Uiso 1 1 calc R
C39B C 0.19993(12) 0.27574(12) -0.08707(9) 0.0285(4) Uani 1 1 d .
H39B H 0.2541 0.2677 -0.1127 0.032(5) Uiso 1 1 calc R
H40B H 0.1689 0.2173 -0.0677 0.029(5) Uiso 1 1 calc R
N10C N 0.26126(11) -0.00738(10) 0.17511(8) 0.0333(4) Uani 1 1 d .
C11C C 0.29326(13) -0.07708(12) 0.23227(10) 0.0330(4) Uani 1 1 d .
H11C H 0.2488 -0.0955 0.2720 0.035(6) Uiso 1 1 calc R
N12C N 0.32809(11) -0.15331(10) 0.21769(8) 0.0338(4) Uani 1 1 d .
C13C C 0.30989(13) 0.06981(12) 0.15708(10) 0.0310(4) Uani 1 1 d .
O13C O 0.29694(9) 0.13892(8) 0.11092(7) 0.0352(3) Uani 1 1 d .
C14C C 0.41558(14) -0.16247(12) 0.22663(9) 0.0333(4) Uani 1 1 d .
O14C O 0.45909(10) -0.22638(9) 0.22646(7) 0.0395(3) Uani 1 1 d .
N15C N 0.37579(11) 0.05700(10) 0.19927(8) 0.0322(3) Uani 1 1 d .
C16C C 0.37556(13) -0.03282(12) 0.24749(9) 0.0321(4) Uani 1 1 d .
H16C H 0.3717 -0.0337 0.2953 0.033(5) Uiso 1 1 calc R
N17C N 0.44653(11) -0.08674(10) 0.23477(8) 0.0336(4) Uani 1 1 d .
C18C C 0.43840(13) 0.12658(12) 0.19401(10) 0.0330(4) Uani 1 1 d .
H17C H 0.4505 0.1236 0.2402 0.036(6) Uiso 1 1 calc R
H18C H 0.4122 0.1848 0.1715 0.034(5) Uiso 1 1 calc R
C19C C 0.53360(14) -0.08118(13) 0.25511(10) 0.0372(4) Uani 1 1 d .
H19C H 0.5591 -0.1409 0.2683 0.039(6) Uiso 1 1 calc R
H20C H 0.5297 -0.0628 0.2955 0.037(6) Uiso 1 1 calc R
N20C N 0.52065(11) 0.12192(10) 0.15663(8) 0.0307(3) Uani 1 1 d .
C21C C 0.59446(13) 0.07523(12) 0.19033(10) 0.0330(4) Uani 1 1 d .
H21C H 0.6037 0.0883 0.2325 0.035(6) Uiso 1 1 calc R
N22C N 0.59161(12) -0.01918(11) 0.20250(8) 0.0368(4) Uani 1 1 d .
C23C C 0.54532(13) 0.18216(12) 0.09397(9) 0.0294(4) Uani 1 1 d .
O23C O 0.49655(9) 0.23365(8) 0.05603(7) 0.0339(3) Uani 1 1 d .
C24C C 0.65419(13) -0.04405(12) 0.16370(10) 0.0325(4) Uani 1 1 d .
O24C O 0.66676(10) -0.11977(9) 0.16398(8) 0.0402(3) Uani 1 1 d .
N25C N 0.63238(11) 0.17365(10) 0.07975(8) 0.0311(3) Uani 1 1 d .
C26C C 0.67213(13) 0.10968(12) 0.13617(9) 0.0318(4) Uani 1 1 d .
H26C H 0.7198 0.1374 0.1527 0.030(5) Uiso 1 1 calc R
N27C N 0.70051(10) 0.03051(10) 0.12266(8) 0.0321(3) Uani 1 1 d .
C28C C 0.68324(13) 0.23609(12) 0.02257(9) 0.0311(4) Uani 1 1 d .
H27C H 0.7351 0.2565 0.0390 0.037(6) Uiso 1 1 calc R
H28C H 0.6476 0.2886 0.0019 0.030(5) Uiso 1 1 calc R
C29C C 0.78510(13) 0.02663(13) 0.08845(10) 0.0336(4) Uani 1 1 d .
H29C H 0.8281 0.0623 0.1018 0.031(5) Uiso 1 1 calc R
H30C H 0.8042 -0.0357 0.1040 0.039(6) Uiso 1 1 calc R
N30C N 0.71205(10) 0.19889(10) -0.02906(8) 0.0282(3) Uani 1 1 d .
C31C C 0.79302(12) 0.15164(12) -0.02731(10) 0.0302(4) Uani 1 1 d .
H31C H 0.8426 0.1831 -0.0161 0.030(5) Uiso 1 1 calc R
N32C N 0.78591(11) 0.05869(10) 0.01532(8) 0.0324(3) Uani 1 1 d .
C33C C 0.68692(12) 0.23503(12) -0.09370(9) 0.0295(4) Uani 1 1 d .
O33C O 0.62762(9) 0.28736(9) -0.11086(7) 0.0346(3) Uani 1 1 d .
C34C C 0.78957(12) 0.00350(12) -0.02176(10) 0.0320(4) Uani 1 1 d .
O34C O 0.78562(9) -0.07782(9) 0.00161(7) 0.0382(3) Uani 1 1 d .
N35C N 0.73889(11) 0.20316(10) -0.13537(8) 0.0331(4) Uani 1 1 d .
C36C C 0.80726(13) 0.14806(12) -0.10013(10) 0.0319(4) Uani 1 1 d .
H36C H 0.8666 0.1719 -0.1216 0.034(6) Uiso 1 1 calc R
N37C N 0.79762(11) 0.05394(10) -0.08898(8) 0.0332(4) Uani 1 1 d .
C38C C 0.72475(15) 0.22110(12) -0.20634(10) 0.0362(4) Uani 1 1 d .
H37C H 0.6958 0.2789 -0.2241 0.044(6) Uiso 1 1 calc R
H38C H 0.7822 0.2264 -0.2323 0.046(6) Uiso 1 1 calc R
C39C C 0.81502(13) 0.01507(13) -0.14137(11) 0.0354(4) Uani 1 1 d .
H39C H 0.8601 0.0521 -0.1754 0.038(6) Uiso 1 1 calc R
H40C H 0.8390 -0.0447 -0.1208 0.040(6) Uiso 1 1 calc R
Cl1 Cl -0.01196(9) 0.4840(3) 0.61829(6) 0.0783(8) Uani 0.722(6) 1 d P
Cl2 Cl -0.0097(4) 0.4342(8) 0.6216(3) 0.0783(8) Uani 0.206(5) 1 d P
Cl3 Cl 0.14046(8) 0.24568(8) 0.35324(5) 0.0745(4) Uani 0.726(3) 1 d P
Cl4 Cl 0.56540(13) 0.94238(8) 0.61919(6) 0.0750(6) Uani 0.726(5) 1 d P
Cl5 Cl 0.0456(10) 0.9879(11) 0.2822(7) 0.200(8) Uani 0.148(5) 1 d P
Cl6 Cl 0.55909(18) 0.71275(13) 0.13159(11) 0.0752(9) Uani 0.472(4) 1 d P
O1W O 1.01101(13) 0.90023(13) 0.94935(13) 0.0707(6) Uani 1 1 d D
H11 H 0.9577(16) 0.871(2) 0.9582(19) 0.107(13) Uiso 1 1 d D
H12 H 1.004(3) 0.9599(13) 0.938(2) 0.133(16) Uiso 1 1 d D
O2W O 0.42305(16) 0.41829(15) 0.73356(9) 0.0728(7) Uani 1 1 d D
H21 H 0.3845(11) 0.3762(11) 0.7300(9) 0.012(5) Uiso 1 1 d D
H22 H 0.393(3) 0.4716(18) 0.714(2) 0.18(2) Uiso 1 1 d D
O3W O 0.38484(15) 0.71869(14) 0.81635(10) 0.0691(6) Uani 1 1 d D
H31 H 0.356(2) 0.6793(19) 0.8520(12) 0.095(12) Uiso 1 1 d D
H32 H 0.357(2) 0.735(3) 0.7784(13) 0.115 Uiso 1 1 d D
O4W O 0.68844(16) 0.44702(14) 0.78501(10) 0.0723(6) Uani 1 1 d D
H41 H 0.645(2) 0.473(3) 0.7559(19) 0.149(18) Uiso 1 1 d D
H42 H 0.660(3) 0.396(2) 0.8168(18) 0.156(19) Uiso 1 1 d D
O5W O 0.49340(14) 0.42573(14) 0.97744(14) 0.0793(7) Uani 1 1 d D
H51 H 0.500(3) 0.445(2) 1.0144(14) 0.100(15) Uiso 1 1 d D
H52 H 0.508(3) 0.3673(14) 0.9958(18) 0.121 Uiso 1 1 d D
O6W O 0.55877(17) 0.65770(15) 0.81225(11) 0.0745(6) Uani 1 1 d D
H61 H 0.5411(19) 0.6044(13) 0.8140(16) 0.079(11) Uiso 1 1 d D
H62 H 0.5079(15) 0.687(2) 0.8051(18) 0.019(10) Uiso 0.50 1 d PD
H63 H 0.597(2) 0.688(2) 0.7767(17) 0.034(12) Uiso 0.50 1 d PD
O7W O 0.00972(17) 0.08045(15) 0.90857(17) 0.0835(7) Uani 1 1 d D
H71 H 0.025(4) 0.116(3) 0.8643(13) 0.18(3) Uiso 1 1 d D
H72 H 0.013(4) 0.112(3) 0.938(2) 0.20(3) Uiso 1 1 d D
O8W O 0.32744(18) 0.23356(18) 0.29475(12) 0.0815(7) Uani 1 1 d D
H81 H 0.2801(10) 0.2427(12) 0.3086(9) 0.012(5) Uiso 1 1 d D
H82 H 0.353(2) 0.1864(17) 0.3196(16) 0.091(12) Uiso 1 1 d D
O9W O 0.69884(18) 0.20942(18) 0.30286(14) 0.0919(8) Uani 1 1 d D
H91 H 0.7584(13) 0.211(3) 0.305(2) 0.110 Uiso 1 1 d D
H92 H 0.673(2) 0.1559(17) 0.308(2) 0.110 Uiso 1 1 d D
O10W O 0.50968(17) 0.4813(2) 0.83892(16) 0.1026(9) Uani 1 1 d D
H101 H 0.4990(16) 0.4390(14) 0.8869(9) 0.043(7) Uiso 1 1 d D
H102 H 0.4854(17) 0.4649(17) 0.8093(11) 0.052 Uiso 1 1 d D
O11W O 0.84264(11) 0.23659(11) 0.14037(8) 0.0445(4) Uani 1 1 d D
H111 H 0.834(2) 0.2783(17) 0.1594(16) 0.092(11) Uiso 1 1 d D
H112 H 0.875(2) 0.1925(18) 0.1640(17) 0.106(13) Uiso 1 1 d D
O12W O 0.0275(3) 0.3143(3) 0.4573(2) 0.1550(15) Uani 1 1 d DU
H121 H -0.0178(14) 0.2744(15) 0.4449(12) 0.047(7) Uiso 1 1 d D
H122 H 0.072(2) 0.293(3) 0.432(3) 0.09(3) Uiso 0.50 1 d PD
H123 H 0.021(3) 0.3729(15) 0.428(2) 0.048(15) Uiso 0.50 1 d PD
O13W O 0.0883(6) 0.1854(5) 0.7834(3) 0.224(4) Uani 0.831(8) 1 d PDU
H131 H 0.0854(17) 0.1229(14) 0.7788(14) 0.037(7) Uiso 0.831(8) 1 d PD
H132 H 0.0340(12) 0.2015(16) 0.7858(14) 0.013(6) Uiso 0.831(8) 1 d PD
O14W O 0.3689(6) 0.9621(3) 0.6358(3) 0.0929(18) Uani 0.690(14) 1 d PDU
H141 H 0.354(2) 0.962(2) 0.5965(12) 0.039(10) Uiso 0.690(14) 1 d PD
H142 H 0.333(3) 0.997(3) 0.650(2) 0.10(2) Uiso 0.690(14) 1 d PD
O15W O 0.3050(6) -0.0043(6) 0.5102(6) 0.187(6) Uani 0.558(11) 1 d PDU
H151 H 0.287(2) 0.0483(19) 0.5190(18) 0.022(9) Uiso 0.558(11) 1 d PD
H152 H 0.351(2) 0.009(3) 0.4775(18) 0.035(12) Uiso 0.558(11) 1 d PD
O16W O 0.0358(3) 0.9034(3) 0.8143(2) 0.1043(18) Uani 0.746(8) 1 d PDU
H161 H -0.0279(12) 0.9081(15) 0.8007(11) 0.009(5) Uiso 0.746(8) 1 d PD
H162 H 0.024(3) 0.902(4) 0.8591(14) 0.13(2) Uiso 0.746(8) 1 d PD
O17W O 0.8866(3) 0.1662(3) 0.3095(2) 0.1077(19) Uani 0.741(8) 1 d PDU
H171 H 0.862(2) 0.174(2) 0.3504(14) 0.057(12) Uiso 0.741(8) 1 d PD
H172 H 0.846(3) 0.132(3) 0.299(2) 0.088(18) Uiso 0.741(8) 1 d PD
O18W O 0.1105(8) 1.0910(4) 0.2659(4) 0.145(4) Uani 0.599(18) 1 d PU
O19W O 0.1625(5) 0.0915(5) 0.4929(4) 0.215(6) Uani 0.620(12) 1 d PU
O20W O 0.0785(6) 0.8175(9) 0.2842(5) 0.172(7) Uani 0.54(2) 1 d PU
O21W O 0.2297(6) 0.2452(3) 0.7499(2) 0.099(3) Uani 0.608(13) 1 d PU
O22W O -0.0027(9) 0.3182(11) 0.6071(12) 0.256(9) Uani 0.55(3) 1 d PU
O23W O 0.2553(10) 0.0899(6) 0.5842(7) 0.277(9) Uani 0.585(17) 1 d PU
O24W O 0.1110(8) 0.9096(7) 0.4748(6) 0.255(8) Uani 0.542(14) 1 d PU
O25W O 0.0620(6) 0.7449(11) 0.2933(8) 0.221(6) Uani 0.64(2) 1 d PU
O26W O 0.0076(8) 0.2912(11) 0.5615(12) 0.160(10) Uani 0.39(3) 1 d PU
O27W O 0.0782(6) 0.8127(7) 0.5769(6) 0.289(8) Uani 0.662(14) 1 d PU
O28W O 0.2589(9) 0.9514(6) 0.4411(9) 0.209(10) Uani 0.472(17) 1 d PU
O29W O 0.3024(6) 0.2752(4) 0.7486(2) 0.089(3) Uani 0.499(12) 1 d PU
O30W O 0.1973(11) 1.0164(14) 0.7421(7) 0.242(10) Uani 0.50(2) 1 d PU
O31W O -0.0082(8) 0.1931(11) 0.5890(7) 0.174(8) Uani 0.394(14) 1 d PU
O32W O 0.2318(8) 0.9623(8) 0.3750(8) 0.135(6) Uani 0.381(15) 1 d PU
O33W O 0.2646(9) 1.0731(6) 0.6947(6) 0.151(6) Uani 0.360(12) 1 d PU
O34W O 0.4347(15) 0.9478(5) 0.6286(4) 0.085(5) Uani 0.310(14) 1 d PU
O35W O 0.0604(12) 0.0290(16) 0.6045(9) 0.251(13) Uani 0.338(16) 1 d PU
O36W O 0.0897(9) 0.8888(10) 0.3352(7) 0.139(8) Uani 0.328(14) 1 d PU
O37W O 0.076(3) 0.126(2) 0.6024(14) 0.26(2) Uani 0.24(2) 1 d PU
O38W O 0.616(2) 0.9489(15) 0.6057(12) 0.208(11) Uani 0.274(5) 1 d PU
O39W O 0.1499(13) 0.9314(8) 0.3600(7) 0.114(9) Uani 0.257(15) 1 d PU
O40W O 0.1275(19) 1.0581(10) 0.7332(12) 0.226(13) Uani 0.328(18) 1 d PU
O41W O 0.6041(13) 0.7283(9) 0.1552(8) 0.060(6) Uani 0.143(9) 1 d PU
O42W O 0.1224(11) 0.2677(13) 0.7315(10) 0.104(8) Uani 0.169(8) 1 d PU
O43W O 0.170(3) 0.1271(16) 0.5746(16) 0.173(18) Uani 0.186(18) 1 d PU
O44W O 0.1306(16) 0.9306(13) 0.7673(10) 0.168(12) Uani 0.220(12) 1 d PU
O45W O 0.1829(16) 1.0829(10) 0.2887(8) 0.162(9) Uani 0.366(18) 1 d PU

loop_
_atom_site_aniso_label
_atom_site_aniso_U_11
_atom_site_aniso_U_22
_atom_site_aniso_U_33
_atom_site_aniso_U_23
_atom_site_aniso_U_13
_atom_site_aniso_U_12
N1A 0.0453(10) 0.0502(11) 0.0236(8) -0.0064(8) -0.0014(7) 0.0160(9)
C1A 0.0402(11) 0.0426(11) 0.0233(9) -0.0073(8) -0.0017(8) 0.0109(9)
C2A 0.0448(12) 0.0454(12) 0.0265(10) -0.0082(9) -0.0012(9) 0.0172(10)
C3A 0.0410(11) 0.0480(12) 0.0246(9) -0.0082(9) 0.0007(8) 0.0141(10)
N1B 0.0316(8) 0.0262(7) 0.0325(8) -0.0109(6) 0.0010(7) 0.0012(6)
C1B 0.0284(9) 0.0271(9) 0.0274(9) -0.0106(7) -0.0005(7) 0.0011(7)
C2B 0.0300(9) 0.0288(9) 0.0291(9) -0.0130(7) 0.0017(7) 0.0028(7)
C3B 0.0267(9) 0.0301(9) 0.0300(9) -0.0118(8) 0.0029(7) 0.0022(7)
N1C 0.0349(9) 0.0315(8) 0.0355(9) -0.0097(7) 0.0001(7) 0.0098(7)
C1C 0.0306(9) 0.0290(9) 0.0315(10) -0.0124(8) -0.0019(8) 0.0072(7)
C2C 0.0298(9) 0.0318(9) 0.0306(10) -0.0118(8) 0.0024(8) 0.0050(7)
C3C 0.0322(10) 0.0291(9) 0.0303(10) -0.0095(8) 0.0015(8) 0.0041(7)
N10A 0.0707(15) 0.0775(15) 0.0274(10) -0.0046(10) 0.0036(10) 0.0400(12)
C11A 0.094(2) 0.0670(17) 0.0313(12) -0.0061(11) 0.0069(13) 0.0453(16)
N12A 0.0787(16) 0.0659(14) 0.0278(10) -0.0065(9) 0.0002(10) 0.0302(12)
C13A 0.0818(18) 0.0443(13) 0.0324(12) -0.0024(10) 0.0027(12) 0.0315(13)
O13A 0.0820(13) 0.0550(10) 0.0275(8) -0.0033(7) 0.0049(8) 0.0239(9)
C14A 0.0795(18) 0.0522(14) 0.0282(11) -0.0135(10) 0.0064(11) 0.0252(13)
O14A 0.0809(13) 0.0533(10) 0.0279(8) -0.0074(7) 0.0015(8) 0.0226(9)
N15A 0.0987(19) 0.0465(12) 0.0306(10) -0.0075(9) 0.0060(11) 0.0140(12)
C16A 0.116(3) 0.0459(14) 0.0309(12) -0.0090(10) 0.0072(14) 0.0303(15)
N17A 0.0887(17) 0.0491(12) 0.0298(10) -0.0101(9) 0.0026(10) 0.0191(11)
C18A 0.119(3) 0.0430(14) 0.0359(13) -0.0049(11) 0.0023(15) 0.0002(15)
C19A 0.107(2) 0.0531(15) 0.0310(12) -0.0191(11) 0.0009(14) 0.0046(15)
N20A 0.0913(17) 0.0551(13) 0.0313(10) -0.0103(9) -0.0024(11) -0.0034(12)
C21A 0.097(2) 0.0563(16) 0.0361(13) -0.0147(12) -0.0039(13) -0.0192(15)
N22A 0.0832(16) 0.0531(12) 0.0318(10) -0.0125(9) 0.0000(10) -0.0056(11)
C23A 0.0715(17) 0.0513(14) 0.0336(12) -0.0047(10) -0.0012(11) -0.0141(12)
O23A 0.0727(12) 0.0641(11) 0.0284(8) -0.0061(8) -0.0043(8) -0.0005(9)
C24A 0.0626(16) 0.0622(15) 0.0289(11) -0.0152(11) -0.0091(11) -0.0081(12)
O24A 0.0620(11) 0.0636(11) 0.0319(8) -0.0061(8) -0.0036(8) 0.0002(9)
N25A 0.0636(14) 0.0724(14) 0.0301(10) -0.0100(10) -0.0055(9) -0.0137(11)
C26A 0.0765(19) 0.0801(19) 0.0327(12) -0.0130(12) -0.0060(12) -0.0308(16)
N27A 0.0593(13) 0.0795(16) 0.0307(10) -0.0078(10) -0.0054(9) -0.0114(12)
C28A 0.0572(16) 0.093(2) 0.0316(12) -0.0040(13) -0.0007(11) -0.0220(15)
C29A 0.0493(15) 0.106(2) 0.0286(12) -0.0107(13) -0.0092(10) -0.0100(15)
N30A 0.0430(11) 0.0939(18) 0.0267(10) -0.0069(10) -0.0030(8) 0.0012(11)
C31A 0.0335(12) 0.116(2) 0.0287(12) -0.0038(14) -0.0030(9) -0.0016(14)
N32A 0.0415(11) 0.0971(18) 0.0267(10) -0.0074(11) -0.0015(8) -0.0037(11)
C33A 0.0297(11) 0.0904(19) 0.0291(11) -0.0055(12) 0.0042(9) 0.0068(12)
O33A 0.0467(9) 0.0839(13) 0.0242(7) -0.0048(8) -0.0005(7) 0.0084(9)
C34A 0.0364(12) 0.095(2) 0.0278(11) -0.0018(12) -0.0069(9) 0.0170(13)
O34A 0.0458(9) 0.0918(14) 0.0259(8) 0.0001(8) 0.0001(7) 0.0140(9)
N35A 0.0419(11) 0.0898(17) 0.0282(10) -0.0036(10) 0.0003(8) 0.0160(11)
C36A 0.0346(12) 0.116(2) 0.0296(12) -0.0006(14) 0.0004(9) 0.0228(14)
N37A 0.0515(12) 0.0930(18) 0.0296(10) 0.0004(11) 0.0044(9) 0.0266(12)
C38A 0.0601(17) 0.097(2) 0.0312(12) -0.0038(13) 0.0114(11) 0.0352(16)
C39A 0.0659(17) 0.095(2) 0.0323(12) 0.0030(13) 0.0020(12) 0.0486(16)
N10B 0.0292(8) 0.0239(7) 0.0260(8) -0.0072(6) -0.0014(6) 0.0033(6)
C11B 0.0285(9) 0.0267(8) 0.0231(8) -0.0091(7) 0.0013(7) 0.0034(7)
N12B 0.0298(8) 0.0257(7) 0.0273(8) -0.0077(6) -0.0023(6) 0.0015(6)
C13B 0.0320(9) 0.0234(8) 0.0255(9) -0.0116(7) 0.0002(7) 0.0026(7)
O13B 0.0362(7) 0.0257(6) 0.0312(7) -0.0065(5) 0.0010(6) -0.0020(5)
C14B 0.0310(9) 0.0266(9) 0.0212(8) -0.0058(7) 0.0056(7) 0.0009(7)
O14B 0.0404(8) 0.0266(7) 0.0353(7) -0.0105(6) 0.0022(6) -0.0012(6)
N15B 0.0260(8) 0.0264(7) 0.0273(8) -0.0071(6) 0.0001(6) 0.0025(6)
C16B 0.0284(9) 0.0274(9) 0.0229(8) -0.0092(7) 0.0012(7) 0.0031(7)
N17B 0.0292(8) 0.0241(7) 0.0303(8) -0.0074(6) -0.0015(6) 0.0038(6)
C18B 0.0286(9) 0.0269(9) 0.0301(9) -0.0128(7) -0.0017(7) 0.0011(7)
C19B 0.0284(9) 0.0283(9) 0.0271(9) -0.0028(7) 0.0041(7) 0.0037(7)
N20B 0.0286(8) 0.0241(7) 0.0281(8) -0.0071(6) 0.0030(6) 0.0027(6)
C21B 0.0264(9) 0.0259(8) 0.0231(8) -0.0073(7) -0.0015(7) 0.0029(7)
N22B 0.0257(8) 0.0284(8) 0.0330(8) -0.0111(6) 0.0047(6) 0.0002(6)
C23B 0.0235(8) 0.0274(9) 0.0269(9) -0.0102(7) -0.0036(7) -0.0009(7)
O23B 0.0303(7) 0.0252(6) 0.0317(7) -0.0055(5) 0.0005(5) -0.0012(5)
C24B 0.0292(9) 0.0268(9) 0.0245(9) -0.0058(7) -0.0016(7) 0.0030(7)
O24B 0.0322(7) 0.0318(7) 0.0458(8) -0.0153(6) 0.0024(6) -0.0040(6)
N25B 0.0264(7) 0.0248(7) 0.0239(7) -0.0073(6) 0.0018(6) 0.0004(6)
C26B 0.0251(8) 0.0258(8) 0.0232(8) -0.0073(7) -0.0019(7) 0.0028(7)
N27B 0.0277(8) 0.0255(7) 0.0280(8) -0.0101(6) 0.0033(6) 0.0005(6)
C28B 0.0237(8) 0.0302(9) 0.0276(9) -0.0113(7) 0.0010(7) -0.0021(7)
C29B 0.0332(10) 0.0229(8) 0.0242(9) -0.0057(7) 0.0012(7) 0.0043(7)
N30B 0.0292(8) 0.0243(7) 0.0246(7) -0.0083(6) 0.0008(6) 0.0005(6)
C31B 0.0233(8) 0.0264(8) 0.0267(9) -0.0086(7) -0.0011(7) 0.0051(7)
N32B 0.0263(7) 0.0249(7) 0.0234(7) -0.0073(6) 0.0010(6) 0.0019(6)
C33B 0.0212(8) 0.0286(9) 0.0262(9) -0.0086(7) 0.0015(7) 0.0022(7)
O33B 0.0382(7) 0.0256(6) 0.0297(7) -0.0074(5) 0.0019(6) -0.0018(5)
C34B 0.0262(9) 0.0222(8) 0.0282(9) -0.0074(7) -0.0026(7) 0.0073(7)
O34B 0.0290(7) 0.0280(6) 0.0335(7) -0.0097(5) -0.0009(5) 0.0006(5)
N35B 0.0326(8) 0.0251(7) 0.0236(7) -0.0072(6) 0.0007(6) 0.0030(6)
C36B 0.0257(9) 0.0266(8) 0.0264(9) -0.0092(7) -0.0004(7) 0.0057(7)
N37B 0.0297(8) 0.0267(7) 0.0253(7) -0.0086(6) -0.0007(6) 0.0015(6)
C38B 0.0279(9) 0.0317(9) 0.0242(9) -0.0081(7) 0.0024(7) -0.0011(7)
C39B 0.0344(10) 0.0244(8) 0.0279(9) -0.0103(7) -0.0038(7) 0.0070(7)
N10C 0.0352(9) 0.0268(8) 0.0367(9) -0.0101(7) 0.0010(7) 0.0032(7)
C11C 0.0418(11) 0.0285(9) 0.0270(9) -0.0093(8) 0.0064(8) 0.0014(8)
N12C 0.0447(10) 0.0257(8) 0.0310(8) -0.0098(7) -0.0017(7) 0.0042(7)
C13C 0.0336(10) 0.0285(9) 0.0309(10) -0.0121(8) 0.0063(8) 0.0054(7)
O13C 0.0395(8) 0.0265(7) 0.0374(8) -0.0088(6) 0.0011(6) 0.0077(6)
C14C 0.0480(12) 0.0277(9) 0.0199(9) -0.0039(7) 0.0035(8) 0.0033(8)
O14C 0.0540(9) 0.0292(7) 0.0327(7) -0.0079(6) 0.0005(6) 0.0114(6)
N15C 0.0389(9) 0.0251(7) 0.0302(8) -0.0072(6) 0.0015(7) 0.0015(6)
C16C 0.0429(11) 0.0268(9) 0.0243(9) -0.0075(7) 0.0052(8) 0.0014(8)
N17C 0.0410(9) 0.0272(8) 0.0298(8) -0.0070(7) 0.0014(7) 0.0039(7)
C18C 0.0431(11) 0.0270(9) 0.0303(10) -0.0127(8) 0.0023(8) 0.0014(8)
C19C 0.0441(12) 0.0316(10) 0.0280(10) -0.0004(8) -0.0015(8) 0.0031(8)
N20C 0.0365(9) 0.0268(8) 0.0266(8) -0.0069(6) -0.0005(7) 0.0007(6)
C21C 0.0412(11) 0.0305(9) 0.0264(9) -0.0085(8) -0.0042(8) 0.0004(8)
N22C 0.0434(10) 0.0280(8) 0.0323(9) -0.0029(7) 0.0025(7) 0.0020(7)
C23C 0.0387(10) 0.0241(8) 0.0271(9) -0.0112(7) -0.0012(8) -0.0007(7)
O23C 0.0408(8) 0.0277(7) 0.0306(7) -0.0066(5) -0.0031(6) 0.0051(6)
C24C 0.0354(10) 0.0297(9) 0.0301(10) -0.0064(8) -0.0083(8) 0.0022(8)
O24C 0.0442(8) 0.0285(7) 0.0445(8) -0.0084(6) -0.0022(7) 0.0034(6)
N25C 0.0357(9) 0.0278(8) 0.0266(8) -0.0056(6) -0.0002(7) 0.0023(6)
C26C 0.0376(10) 0.0288(9) 0.0289(9) -0.0088(8) -0.0067(8) -0.0007(8)
N27C 0.0317(8) 0.0274(8) 0.0346(9) -0.0075(7) -0.0020(7) 0.0008(6)
C28C 0.0383(10) 0.0243(9) 0.0295(9) -0.0083(7) 0.0004(8) -0.0019(7)
C29C 0.0303(10) 0.0325(10) 0.0343(10) -0.0064(8) -0.0052(8) 0.0033(8)
N30C 0.0315(8) 0.0243(7) 0.0275(8) -0.0075(6) -0.0013(6) 0.0008(6)
C31C 0.0294(9) 0.0254(9) 0.0346(10) -0.0089(8) -0.0020(8) -0.0016(7)
N32C 0.0357(9) 0.0250(8) 0.0338(9) -0.0067(7) -0.0026(7) 0.0016(6)
C33C 0.0347(10) 0.0224(8) 0.0291(9) -0.0065(7) 0.0002(8) -0.0037(7)
O33C 0.0389(8) 0.0286(7) 0.0338(7) -0.0075(6) -0.0040(6) 0.0055(6)
C34C 0.0256(9) 0.0287(9) 0.0400(11) -0.0098(8) -0.0017(8) 0.0037(7)
O34C 0.0416(8) 0.0246(7) 0.0459(8) -0.0086(6) -0.0049(6) 0.0066(6)
N35C 0.0417(9) 0.0278(8) 0.0290(8) -0.0092(7) -0.0016(7) 0.0052(7)
C36C 0.0317(10) 0.0259(9) 0.0363(10) -0.0096(8) 0.0032(8) -0.0020(7)
N37C 0.0366(9) 0.0252(8) 0.0363(9) -0.0100(7) 0.0031(7) 0.0017(6)
C38C 0.0515(12) 0.0252(9) 0.0277(10) -0.0049(8) 0.0035(9) -0.0024(8)
C39C 0.0325(10) 0.0333(10) 0.0420(11) -0.0159(9) 0.0025(8) 0.0047(8)
Cl1 0.0519(5) 0.145(2) 0.0399(5) -0.0334(9) -0.0096(3) 0.0029(9)
Cl2 0.0519(5) 0.145(2) 0.0399(5) -0.0334(9) -0.0096(3) 0.0029(9)
Cl3 0.0822(8) 0.0800(8) 0.0571(6) -0.0153(5) -0.0195(5) 0.0163(6)
Cl4 0.1182(13) 0.0570(7) 0.0581(7) -0.0269(5) -0.0251(7) 0.0158(6)
Cl5 0.210(15) 0.221(17) 0.191(14) -0.104(12) 0.004(10) 0.037(12)
Cl6 0.0829(16) 0.0730(11) 0.0661(12) -0.0214(9) 0.0043(10) 0.0160(10)
O1W 0.0495(11) 0.0434(10) 0.1127(18) -0.0196(11) -0.0021(11) -0.0100(9)
O2W 0.1034(18) 0.0676(13) 0.0369(10) -0.0078(9) 0.0090(10) 0.0359(13)
O3W 0.0948(16) 0.0559(11) 0.0545(12) -0.0219(10) 0.0216(11) -0.0293(11)
O4W 0.1035(17) 0.0583(12) 0.0472(11) -0.0037(9) -0.0275(11) -0.0137(12)
O5W 0.0540(12) 0.0505(11) 0.109(2) 0.0011(12) 0.0023(12) 0.0020(9)
O6W 0.0968(18) 0.0606(13) 0.0638(14) -0.0165(11) -0.0167(13) 0.0010(13)
O7W 0.0849(16) 0.0525(12) 0.126(2) -0.0432(15) -0.0267(16) 0.0103(11)
O8W 0.0850(18) 0.0881(17) 0.0636(14) -0.0155(13) -0.0081(13) 0.0164(14)
O9W 0.0991(19) 0.0922(18) 0.0816(16) -0.0333(14) 0.0274(15) -0.0201(15)
O10W 0.0808(17) 0.123(2) 0.111(2) -0.0433(19) -0.0322(16) -0.0108(16)
O11W 0.0494(9) 0.0432(9) 0.0426(9) -0.0189(8) 0.0055(7) -0.0103(7)
O12W 0.117(3) 0.146(4) 0.198(5) -0.052(3) -0.017(3) 0.013(3)
O13W 0.362(10) 0.177(7) 0.142(5) -0.066(5) -0.014(6) 0.020(7)
O14W 0.108(5) 0.086(3) 0.079(3) -0.022(2) 0.000(3) -0.006(3)
O15W 0.176(8) 0.133(7) 0.196(10) 0.008(6) 0.015(6) 0.025(6)
O16W 0.129(4) 0.096(3) 0.110(4) -0.060(3) -0.030(3) 0.033(2)
O17W 0.099(3) 0.087(3) 0.114(3) -0.012(2) 0.027(2) -0.012(2)
O18W 0.154(9) 0.085(4) 0.150(6) 0.008(3) 0.031(5) 0.020(4)
O19W 0.206(8) 0.192(7) 0.147(7) 0.062(5) 0.016(5) 0.038(5)
O20W 0.143(6) 0.135(9) 0.179(8) 0.004(6) 0.081(5) 0.012(5)
O21W 0.120(6) 0.076(3) 0.073(3) 0.008(2) 0.002(3) 0.025(3)
O22W 0.238(12) 0.234(12) 0.258(15) -0.053(10) 0.071(10) 0.050(8)
O23W 0.234(14) 0.108(7) 0.404(16) 0.019(7) -0.008(10) -0.062(7)
O24W 0.262(12) 0.218(11) 0.265(13) -0.072(9) 0.040(9) 0.011(8)
O25W 0.180(7) 0.190(11) 0.346(13) -0.174(10) 0.050(7) 0.008(6)
O26W 0.087(8) 0.165(13) 0.206(16) -0.033(9) -0.027(7) 0.013(6)
O27W 0.178(8) 0.315(13) 0.329(13) -0.044(9) -0.068(8) 0.048(7)
O28W 0.246(12) 0.098(6) 0.228(17) 0.001(7) 0.045(10) 0.070(7)
O29W 0.116(7) 0.063(3) 0.072(3) -0.003(2) 0.003(3) 0.038(4)
O30W 0.192(12) 0.305(15) 0.182(10) -0.004(8) -0.115(8) -0.038(9)
O31W 0.164(10) 0.208(15) 0.188(12) -0.118(10) -0.019(8) 0.014(9)
O32W 0.134(10) 0.153(9) 0.157(11) -0.110(8) 0.015(6) 0.024(6)
O33W 0.209(12) 0.100(7) 0.147(10) -0.037(6) -0.045(8) -0.038(7)
O34W 0.168(14) 0.039(4) 0.048(4) -0.016(3) 0.004(5) -0.030(5)
O35W 0.259(17) 0.25(2) 0.217(15) -0.074(12) 0.124(11) -0.016(12)
O36W 0.126(10) 0.112(10) 0.133(10) 0.013(7) 0.002(7) 0.038(8)
O37W 0.29(3) 0.19(2) 0.26(2) -0.045(15) 0.039(16) 0.049(16)
O38W 0.236(18) 0.207(16) 0.216(17) -0.122(13) 0.011(13) 0.053(13)
O39W 0.129(15) 0.080(8) 0.124(10) -0.031(6) 0.033(9) 0.008(8)
O40W 0.29(2) 0.138(12) 0.275(18) -0.127(11) 0.072(14) -0.005(10)
O41W 0.081(11) 0.051(8) 0.051(8) -0.016(6) -0.030(7) 0.006(7)
O42W 0.094(11) 0.119(14) 0.113(13) -0.064(11) 0.027(8) -0.033(9)
O43W 0.17(2) 0.124(17) 0.21(2) -0.041(13) -0.013(15) -0.016(14)
O44W 0.195(19) 0.131(14) 0.144(15) 0.008(10) -0.066(13) 0.023(12)
O45W 0.194(16) 0.162(10) 0.146(10) -0.089(8) 0.066(10) -0.035(10)

loop_
_atom_type_symbol
_atom_type_description
_atom_type_scat_dispersion_real
_atom_type_scat_dispersion_imag
_atom_type_scat_source
C C 0.0033 0.0016 'International Tables Vol C Tables 4.2.6.8 and 6.1.1.4'
H H 0.0000 0.0000 'International Tables Vol C Tables 4.2.6.8 and 6.1.1.4'
N N 0.0061 0.0033 'International Tables Vol C Tables 4.2.6.8 and 6.1.1.4'
O O 0.0106 0.0060 'International Tables Vol C Tables 4.2.6.8 and 6.1.1.4'
Cl Cl 0.1484 0.1585 'International Tables Vol C Tables 4.2.6.8 and 6.1.1.4'

loop_
_geom_angle_atom_site_label_1
_geom_angle_atom_site_label_2
_geom_angle_atom_site_label_3
_geom_angle
_geom_angle_site_symmetry_1
_geom_angle_site_symmetry_3
C1A N1A H1A 109.5 . .
C1A N1A H2A 109.5 . .
H1A N1A H2A 109.5 . .
C1A N1A H3A 109.5 . .
H1A N1A H3A 109.5 . .
H2A N1A H3A 109.5 . .
N1A C1A C3A 110.32(17) . .
N1A C1A C2A 111.54(17) . .
C3A C1A C2A 110.50(17) . .
N1A C1A H4A 108.1 . .
C3A C1A H4A 108.1 . .
C2A C1A H4A 108.1 . .
C1A C2A C3A 110.53(17) . 2_666
C1A C2A H5A 109.5 . .
C3A C2A H5A 109.5 2_666 .
C1A C2A H6A 109.5 . .
C3A C2A H6A 109.5 2_666 .
H5A C2A H6A 108.1 . .
C1A C3A C2A 110.88(17) . 2_666
C1A C3A H7A 109.5 . .
C2A C3A H7A 109.5 2_666 .
C1A C3A H8A 109.5 . .
C2A C3A H8A 109.5 2_666 .
H7A C3A H8A 108.1 . .
C1B N1B H1B 109.5 . .
C1B N1B H2B 109.5 . .
H1B N1B H2B 109.5 . .
C1B N1B H3B 109.5 . .
H1B N1B H3B 109.5 . .
H2B N1B H3B 109.5 . .
N1B C1B C3B 109.50(15) . .
N1B C1B C2B 110.97(14) . .
C3B C1B C2B 110.52(15) . .
N1B C1B H4B 108.6 . .
C3B C1B H4B 108.6 . .
C2B C1B H4B 108.6 . .
C1B C2B C3B 110.14(15) . 2_567
C1B C2B H5B 109.6 . .
C3B C2B H5B 109.6 2_567 .
C1B C2B H6B 109.6 . .
C3B C2B H6B 109.6 2_567 .
H5B C2B H6B 108.1 . .
C1B C3B C2B 110.21(15) . 2_567
C1B C3B H7B 109.6 . .
C2B C3B H7B 109.6 2_567 .
C1B C3B H8B 109.6 . .
C2B C3B H8B 109.6 2_567 .
H7B C3B H8B 108.1 . .
C1C N1C H1C 109.5 . .
C1C N1C H2C 109.5 . .
H1C N1C H2C 109.5 . .
C1C N1C H3C 109.5 . .
H1C N1C H3C 109.5 . .
H2C N1C H3C 109.5 . .
N1C C1C C2C 111.03(15) . .
N1C C1C C3C 109.59(15) . .
C2C C1C C3C 111.39(15) . .
N1C C1C H4C 108.2 . .
C2C C1C H4C 108.2 . .
C3C C1C H4C 108.2 . .
C1C C2C C3C 110.15(15) . 2_657
C1C C2C H5C 109.6 . .
C3C C2C H5C 109.6 2_657 .
C1C C2C H6C 109.6 . .
C3C C2C H6C 109.6 2_657 .
H5C C2C H6C 108.1 . .
C1C C3C C2C 110.78(15) . 2_657
C1C C3C H7C 109.5 . .
C2C C3C H7C 109.5 2_657 .
C1C C3C H8C 109.5 . .
C2C C3C H8C 109.5 2_657 .
H7C C3C H8C 108.1 . .
C13A N10A C39A 122.2(2) . 2_666
C13A N10A C11A 112.2(3) . .
C39A N10A C11A 124.9(2) 2_666 .
N12A C11A N10A 115.7(2) . .
N12A C11A C16A 103.2(2) . .
N10A C11A C16A 103.1(2) . .
N12A C11A H11A 111.4 . .
N10A C11A H11A 111.4 . .
C16A C11A H11A 111.4 . .
C14A N12A C38A 122.1(2) . 2_666
C14A N12A C11A 112.3(3) . .
C38A N12A C11A 125.7(2) 2_666 .
O13A C13A N15A 125.6(3) . .
O13A C13A N10A 125.8(3) . .
N15A C13A N10A 108.6(2) . .
O14A C14A N17A 126.0(3) . .
O14A C14A N12A 125.2(3) . .
N17A C14A N12A 108.8(2) . .
C13A N15A C18A 122.4(2) . .
C13A N15A C16A 112.1(3) . .
C18A N15A C16A 125.2(3) . .
N15A C16A N17A 114.3(2) . .
N15A C16A C11A 103.6(2) . .
N17A C16A C11A 103.6(2) . .
N15A C16A H16A 111.6 . .
N17A C16A H16A 111.6 . .
C11A C16A H16A 111.6 . .
C14A N17A C19A 121.9(2) . .
C14A N17A C16A 111.3(2) . .
C19A N17A C16A 123.8(3) . .
N15A C18A N20A 114.5(2) . .
N15A C18A H17A 108.6 . .
N20A C18A H17A 108.6 . .
N15A C18A H18A 108.6 . .
N20A C18A H18A 108.6 . .
H17A C18A H18A 107.6 . .
N17A C19A N22A 113.2(2) . .
N17A C19A H19A 108.9 . .
N22A C19A H19A 108.9 . .
N17A C19A H20A 108.9 . .
N22A C19A H20A 108.9 . .
H19A C19A H20A 107.7 . .
C23A N20A C21A 112.2(2) . .
C23A N20A C18A 123.7(2) . .
C21A N20A C18A 123.0(2) . .
N22A C21A N20A 113.9(2) . .
N22A C21A C26A 103.5(2) . .
N20A C21A C26A 103.6(2) . .
N22A C21A H21A 111.7 . .
N20A C21A H21A 111.7 . .
C26A C21A H21A 111.7 . .
C24A N22A C21A 112.1(2) . .
C24A N22A C19A 123.2(2) . .
C21A N22A C19A 123.0(2) . .
O23A C23A N20A 125.8(3) . .
O23A C23A N25A 125.5(3) . .
N20A C23A N25A 108.7(2) . .
O24A C24A N22A 125.7(3) . .
O24A C24A N27A 125.8(3) . .
N22A C24A N27A 108.5(2) . .
C23A N25A C28A 122.4(2) . .
C23A N25A C26A 111.8(2) . .
C28A N25A C26A 122.3(2) . .
N27A C26A N25A 113.8(2) . .
N27A C26A C21A 103.4(2) . .
N25A C26A C21A 103.4(2) . .
N27A C26A H26A 111.9 . .
N25A C26A H26A 111.9 . .
C21A C26A H26A 111.9 . .
C24A N27A C29A 123.9(2) . .
C24A N27A C26A 112.2(2) . .
C29A N27A C26A 123.4(2) . .
N30A C28A N25A 114.2(2) . .
N30A C28A H27A 108.7 . .
N25A C28A H27A 108.7 . .
N30A C28A H28A 108.7 . .
N25A C28A H28A 108.7 . .
H27A C28A H28A 107.6 . .
N32A C29A N27A 114.2(2) . .
N32A C29A H29A 108.7 . .
N27A C29A H29A 108.7 . .
N32A C29A H30A 108.7 . .
N27A C29A H30A 108.7 . .
H29A C29A H30A 107.6 . .
C33A N30A C28A 123.5(2) . .
C33A N30A C31A 111.9(3) . .
C28A N30A C31A 123.6(2) . .
N30A C31A N32A 114.1(2) . .
N30A C31A C36A 103.7(2) . .
N32A C31A C36A 103.7(2) . .
N30A C31A H31A 111.6 . .
N32A C31A H31A 111.6 . .
C36A C31A H31A 111.6 . .
C34A N32A C29A 121.8(2) . .
C34A N32A C31A 111.6(2) . .
C29A N32A C31A 123.2(3) . .
O33A C33A N30A 126.0(3) . .
O33A C33A N35A 125.7(3) . .
N30A C33A N35A 108.3(2) . .
O34A C34A N37A 125.5(3) . .
O34A C34A N32A 125.7(3) . .
N37A C34A N32A 108.8(2) . .
C33A N35A C38A 122.7(2) . .
C33A N35A C36A 112.0(3) . .
C38A N35A C36A 123.5(2) . .
N37A C36A N35A 114.4(2) . .
N37A C36A C31A 103.8(2) . .
N35A C36A C31A 103.4(2) . .
N37A C36A H36A 111.6 . .
N35A C36A H36A 111.6 . .
C31A C36A H36A 111.6 . .
C34A N37A C39A 123.2(2) . .
C34A N37A C36A 112.0(3) . .
C39A N37A C36A 124.8(2) . .
N35A C38A N12A 113.4(2) . 2_666
N35A C38A H37A 108.9 . .
N12A C38A H37A 108.9 2_666 .
N35A C38A H38A 108.9 . .
N12A C38A H38A 108.9 2_666 .
H37A C38A H38A 107.7 . .
N10A C39A N37A 114.1(2) 2_666 .
N10A C39A H39A 108.7 2_666 .
N37A C39A H39A 108.7 . .
N10A C39A H40A 108.7 2_666 .
N37A C39A H40A 108.7 . .
H39A C39A H40A 107.6 . .
C13B N10B C39B 122.72(15) . 2_565
C13B N10B C11B 112.67(14) . .
C39B N10B C11B 124.19(15) 2_565 .
N12B C11B N10B 114.90(14) . .
N12B C11B C16B 103.40(14) . .
N10B C11B C16B 103.21(14) . .
N12B C11B H11B 111.6 . .
N10B C11B H11B 111.6 . .
C16B C11B H11B 111.6 . .
C14B N12B C38B 122.72(16) . 2_565
C14B N12B C11B 112.70(15) . .
C38B N12B C11B 123.87(15) 2_565 .
O13B C13B N15B 125.70(17) . .
O13B C13B N10B 126.10(17) . .
N15B C13B N10B 108.20(15) . .
O14B C14B N12B 125.94(18) . .
O14B C14B N17B 125.88(17) . .
N12B C14B N17B 108.18(15) . .
C13B N15B C18B 122.16(15) . .
C13B N15B C16B 112.70(14) . .
C18B N15B C16B 124.52(15) . .
N15B C16B N17B 115.28(14) . .
N15B C16B C11B 103.05(14) . .
N17B C16B C11B 102.74(14) . .
N15B C16B H16B 111.7 . .
N17B C16B H16B 111.7 . .
C11B C16B H16B 111.7 . .
C14B N17B C19B 122.01(15) . .
C14B N17B C16B 112.80(14) . .
C19B N17B C16B 124.82(16) . .
N15B C18B N20B 113.59(15) . .
N15B C18B H17B 108.8 . .
N20B C18B H17B 108.8 . .
N15B C18B H18B 108.8 . .
N20B C18B H18B 108.8 . .
H17B C18B H18B 107.7 . .
N17B C19B N22B 113.30(15) . .
N17B C19B H19B 108.9 . .
N22B C19B H19B 108.9 . .
N17B C19B H20B 108.9 . .
N22B C19B H20B 108.9 . .
H19B C19B H20B 107.7 . .
C23B N20B C21B 112.40(14) . .
C23B N20B C18B 123.37(15) . .
C21B N20B C18B 123.37(14) . .
N22B C21B N20B 113.79(14) . .
N22B C21B C26B 103.31(14) . .
N20B C21B C26B 103.18(13) . .
N22B C21B H21B 112.0 . .
N20B C21B H21B 112.0 . .
C26B C21B H21B 112.0 . .
C24B N22B C21B 112.46(14) . .
C24B N22B C19B 122.84(16) . .
C21B N22B C19B 122.38(15) . .
O23B C23B N20B 125.40(16) . .
O23B C23B N25B 125.56(16) . .
N20B C23B N25B 109.03(15) . .
O24B C24B N27B 125.93(17) . .
O24B C24B N22B 126.14(17) . .
N27B C24B N22B 107.92(15) . .
C23B N25B C26B 111.54(14) . .
C23B N25B C28B 121.67(14) . .
C26B N25B C28B 121.59(14) . .
N27B C26B N25B 113.87(14) . .
N27B C26B C21B 103.12(14) . .
N25B C26B C21B 103.59(13) . .
N27B C26B H26B 111.9 . .
N25B C26B H26B 111.9 . .
C21B C26B H26B 111.9 . .
C24B N27B C26B 112.80(14) . .
C24B N27B C29B 123.67(15) . .
C26B N27B C29B 123.01(15) . .
N30B C28B N25B 113.53(14) . .
N30B C28B H27B 108.9 . .
N25B C28B H27B 108.9 . .
N30B C28B H28B 108.9 . .
N25B C28B H28B 108.9 . .
H27B C28B H28B 107.7 . .
N27B C29B N32B 113.40(14) . .
N27B C29B H29B 108.9 . .
N32B C29B H29B 108.9 . .
N27B C29B H30B 108.9 . .
N32B C29B H30B 108.9 . .
H29B C29B H30B 107.7 . .
C33B N30B C28B 123.10(15) . .
C33B N30B C31B 112.73(14) . .
C28B N30B C31B 123.97(14) . .
N30B C31B N32B 114.12(14) . .
N30B C31B C36B 103.20(14) . .
N32B C31B C36B 103.39(14) . .
N30B C31B H31B 111.8 . .
N32B C31B H31B 111.8 . .
C36B C31B H31B 111.8 . .
C34B N32B C31B 111.61(14) . .
C34B N32B C29B 120.79(15) . .
C31B N32B C29B 122.12(15) . .
O33B C33B N30B 125.76(17) . .
O33B C33B N35B 126.17(17) . .
N30B C33B N35B 108.07(15) . .
O34B C34B N32B 125.20(16) . .
O34B C34B N37B 125.79(17) . .
N32B C34B N37B 109.01(15) . .
C33B N35B C38B 122.79(15) . .
C33B N35B C36B 112.15(14) . .
C38B N35B C36B 123.21(14) . .
N37B C36B N35B 115.57(14) . .
N37B C36B C31B 103.30(14) . .
N35B C36B C31B 103.06(14) . .
N37B C36B H36B 111.4 . .
N35B C36B H36B 111.4 . .
C31B C36B H36B 111.4 . .
C34B N37B C36B 112.11(15) . .
C34B N37B C39B 122.73(15) . .
C36B N37B C39B 125.13(15) . .
N12B C38B N35B 112.84(14) 2_565 .
N12B C38B H37B 109.0 2_565 .
N35B C38B H37B 109.0 . .
N12B C38B H38B 109.0 2_565 .
N35B C38B H38B 109.0 . .
H37B C38B H38B 107.8 . .
N10B C39B N37B 114.87(14) 2_565 .
N10B C39B H39B 108.5 2_565 .
N37B C39B H39B 108.5 . .
N10B C39B H40B 108.5 2_565 .
N37B C39B H40B 108.5 . .
H39B C39B H40B 107.5 . .
C13C N10C C39C 122.21(16) . 2_655
C13C N10C C11C 112.66(16) . .
C39C N10C C11C 125.09(16) 2_655 .
N10C C11C N12C 115.47(16) . .
N10C C11C C16C 103.00(15) . .
N12C C11C C16C 103.26(16) . .
N10C C11C H11C 111.5 . .
N12C C11C H11C 111.5 . .
C16C C11C H11C 111.5 . .
C14C N12C C38C 122.51(16) . 2_655
C14C N12C C11C 112.18(16) . .
C38C N12C C11C 124.52(17) 2_655 .
O13C C13C N15C 125.51(18) . .
O13C C13C N10C 126.09(19) . .
N15C C13C N10C 108.40(16) . .
O14C C14C N12C 126.10(19) . .
O14C C14C N17C 125.7(2) . .
N12C C14C N17C 108.17(16) . .
C13C N15C C18C 122.17(16) . .
C13C N15C C16C 112.55(16) . .
C18C N15C C16C 125.27(17) . .
N15C C16C N17C 114.63(15) . .
N15C C16C C11C 103.29(15) . .
N17C C16C C11C 103.16(15) . .
N15C C16C H16C 111.7 . .
N17C C16C H16C 111.7 . .
C11C C16C H16C 111.7 . .
C14C N17C C19C 121.41(16) . .
C14C N17C C16C 111.60(16) . .
C19C N17C C16C 122.63(17) . .
N15C C18C N20C 113.97(15) . .
N15C C18C H17C 108.8 . .
N20C C18C H17C 108.8 . .
N15C C18C H18C 108.8 . .
N20C C18C H18C 108.8 . .
H17C C18C H18C 107.7 . .
N17C C19C N22C 113.44(16) . .
N17C C19C H19C 108.9 . .
N22C C19C H19C 108.9 . .
N17C C19C H20C 108.9 . .
N22C C19C H20C 108.9 . .
H19C C19C H20C 107.7 . .
C23C N20C C21C 112.13(16) . .
C23C N20C C18C 122.73(16) . .
C21C N20C C18C 121.79(15) . .
N22C C21C N20C 113.88(16) . .
N22C C21C C26C 103.26(15) . .
N20C C21C C26C 103.43(15) . .
N22C C21C H21C 111.9 . .
N20C C21C H21C 111.9 . .
C26C C21C H21C 111.9 . .
C24C N22C C21C 112.74(16) . .
C24C N22C C19C 124.00(17) . .
C21C N22C C19C 123.01(17) . .
O23C C23C N25C 125.76(17) . .
O23C C23C N20C 125.62(18) . .
N25C C23C N20C 108.59(16) . .
O24C C24C N22C 126.41(18) . .
O24C C24C N27C 125.09(19) . .
N22C C24C N27C 108.48(16) . .
C23C N25C C28C 123.33(15) . .
C23C N25C C26C 112.27(15) . .
C28C N25C C26C 122.73(16) . .
N25C C26C N27C 113.31(16) . .
N25C C26C C21C 103.31(15) . .
N27C C26C C21C 103.49(15) . .
N25C C26C H26C 112.0 . .
N27C C26C H26C 112.0 . .
C21C C26C H26C 112.0 . .
C24C N27C C29C 122.72(16) . .
C24C N27C C26C 111.90(16) . .
C29C N27C C26C 122.08(16) . .
N25C C28C N30C 113.26(15) . .
N25C C28C H27C 108.9 . .
N30C C28C H27C 108.9 . .
N25C C28C H28C 108.9 . .
N30C C28C H28C 108.9 . .
H27C C28C H28C 107.7 . .
N32C C29C N27C 114.03(15) . .
N32C C29C H29C 108.7 . .
N27C C29C H29C 108.7 . .
N32C C29C H30C 108.7 . .
N27C C29C H30C 108.7 . .
H29C C29C H30C 107.6 . .
C33C N30C C31C 111.57(15) . .
C33C N30C C28C 120.73(15) . .
C31C N30C C28C 122.67(15) . .
N30C C31C N32C 113.93(15) . .
N30C C31C C36C 103.26(15) . .
N32C C31C C36C 103.40(15) . .
N30C C31C H31C 111.9 . .
N32C C31C H31C 111.9 . .
C36C C31C H31C 111.9 . .
C34C N32C C29C 122.94(16) . .
C34C N32C C31C 112.14(16) . .
C29C N32C C31C 124.57(16) . .
O33C C33C N35C 126.08(18) . .
O33C C33C N30C 125.13(17) . .
N35C C33C N30C 108.78(16) . .
O34C C34C N37C 125.76(19) . .
O34C C34C N32C 125.48(19) . .
N37C C34C N32C 108.76(16) . .
C33C N35C C36C 112.13(16) . .
C33C N35C C38C 123.39(16) . .
C36C N35C C38C 124.46(16) . .
N35C C36C N37C 115.51(16) . .
N35C C36C C31C 103.25(15) . .
N37C C36C C31C 102.94(15) . .
N35C C36C H36C 111.5 . .
N37C C36C H36C 111.5 . .
C31C C36C H36C 111.5 . .
C34C N37C C36C 112.37(16) . .
C34C N37C C39C 122.08(16) . .
C36C N37C C39C 124.06(16) . .
N12C C38C N35C 113.73(15) 2_655 .
N12C C38C H37C 108.8 2_655 .
N35C C38C H37C 108.8 . .
N12C C38C H38C 108.8 2_655 .
N35C C38C H38C 108.8 . .
H37C C38C H38C 107.7 . .
N10C C39C N37C 113.41(16) 2_655 .
N10C C39C H39C 108.9 2_655 .
N37C C39C H39C 108.9 . .
N10C C39C H40C 108.9 2_655 .
N37C C39C H40C 108.9 . .
H39C C39C H40C 107.7 . .
Cl1 Cl2 O22W 166.8(8) . .
O38W Cl4 O34W 165.1(17) . .
O36W Cl5 O18W 116.4(11) . .
H11 O1W H12 111(3) . .
H21 O2W H22 102(3) . .
H31 O3W H32 114(3) . .
H41 O4W H42 103(3) . .
H51 O5W H52 100(3) . .
H61 O6W H62 100(3) . .
H61 O6W H63 116(3) . .
H62 O6W H63 106(3) . .
H71 O7W H72 111(4) . .
H81 O8W H82 116(3) . .
H91 O9W H92 118(3) . .
H101 O10W H102 114(2) . .
H111 O11W H112 113(3) . .
H121 O12W H122 88(3) . .
H121 O12W H123 107(3) . .
H122 O12W H123 102(4) . .
O42W O13W H131 126.6(18) . .
O42W O13W H132 97(2) . .
H131 O13W H132 106(3) . .
O34W O14W H141 96(3) . .
O34W O14W H142 144(4) . .
H141 O14W H142 108(4) . .
H151 O15W H152 110(3) . .
O44W O16W H161 131.2(14) . .
O44W O16W H162 127(3) . .
H161 O16W H162 98(3) . .
H171 O17W H172 105(3) . .
O45W O18W Cl5 116.8(9) . .
O29W O21W O42W 146.8(8) . .
O26W O22W Cl2 138.7(14) . .
O22W O26W O31W 108.0(18) . .
O40W O30W O33W 107.1(16) . .
O40W O30W O44W 82.6(13) . .
O33W O30W O44W 151.9(19) . .
O26W O31W O37W 119.6(16) . .
O28W O32W O39W 126.5(13) . .
O14W O34W Cl4 168.5(7) . .
O14W O34W H141 37.3(13) . .
Cl4 O34W H141 148.2(13) . .
O39W O36W Cl5 94.7(12) . .
O43W O37W O35W 92(2) . .
O43W O37W O31W 138(2) . .
O35W O37W O31W 118(3) . .
O36W O39W O32W 161.8(11) . .
O13W O42W O21W 93.5(13) . .
O23W O43W O37W 148(3) . .
O30W O44W O16W 135.6(17) . .

loop_
_geom_bond_atom_site_label_1
_geom_bond_atom_site_label_2
_geom_bond_distance
_geom_bond_site_symmetry_2
N1A C1A 1.501(2) .
N1A H1A 0.9100 .
N1A H2A 0.9100 .
N1A H3A 0.9100 .
C1A C3A 1.513(3) .
C1A C2A 1.518(3) .
C1A H4A 1.0000 .
C2A C3A 1.531(3) 2_666
C2A H5A 0.9900 .
C2A H6A 0.9900 .
C3A C2A 1.531(3) 2_666
C3A H7A 0.9900 .
C3A H8A 0.9900 .
N1B C1B 1.498(2) .
N1B H1B 0.9100 .
N1B H2B 0.9100 .
N1B H3B 0.9100 .
C1B C3B 1.515(2) .
C1B C2B 1.523(2) .
C1B H4B 1.0000 .
C2B C3B 1.528(3) 2_567
C2B H5B 0.9900 .
C2B H6B 0.9900 .
C3B C2B 1.528(3) 2_567
C3B H7B 0.9900 .
C3B H8B 0.9900 .
N1C C1C 1.500(2) .
N1C H1C 0.9100 .
N1C H2C 0.9100 .
N1C H3C 0.9100 .
C1C C2C 1.512(3) .
C1C C3C 1.517(3) .
C1C H4C 1.0000 .
C2C C3C 1.527(2) 2_657
C2C H5C 0.9900 .
C2C H6C 0.9900 .
C3C C2C 1.527(2) 2_657
C3C H7C 0.9900 .
C3C H8C 0.9900 .
N10A C13A 1.370(4) .
N10A C39A 1.439(4) 2_666
N10A C11A 1.452(3) .
C11A N12A 1.449(3) .
C11A C16A 1.545(5) .
C11A H11A 1.0000 .
N12A C14A 1.366(3) .
N12A C38A 1.440(4) 2_666
C13A O13A 1.228(3) .
C13A N15A 1.362(4) .
C14A O14A 1.223(3) .
C14A N17A 1.364(4) .
N15A C18A 1.435(4) .
N15A C16A 1.455(3) .
C16A N17A 1.457(3) .
C16A H16A 1.0000 .
N17A C19A 1.444(4) .
C18A N20A 1.451(4) .
C18A H17A 0.9900 .
C18A H18A 0.9900 .
C19A N22A 1.450(4) .
C19A H19A 0.9900 .
C19A H20A 0.9900 .
N20A C23A 1.364(3) .
N20A C21A 1.450(3) .
C21A N22A 1.447(3) .
C21A C26A 1.538(4) .
C21A H21A 1.0000 .
N22A C24A 1.363(3) .
C23A O23A 1.230(3) .
C23A N25A 1.367(3) .
C24A O24A 1.222(3) .
C24A N27A 1.364(3) .
N25A C28A 1.451(4) .
N25A C26A 1.458(3) .
C26A N27A 1.448(3) .
C26A H26A 1.0000 .
N27A C29A 1.447(4) .
C28A N30A 1.443(4) .
C28A H27A 0.9900 .
C28A H28A 0.9900 .
C29A N32A 1.439(4) .
C29A H29A 0.9900 .
C29A H30A 0.9900 .
N30A C33A 1.368(4) .
N30A C31A 1.452(3) .
C31A N32A 1.456(3) .
C31A C36A 1.538(5) .
C31A H31A 1.0000 .
N32A C34A 1.372(4) .
C33A O33A 1.223(3) .
C33A N35A 1.371(4) .
C34A O34A 1.229(3) .
C34A N37A 1.369(3) .
N35A C38A 1.437(4) .
N35A C36A 1.452(3) .
C36A N37A 1.451(3) .
C36A H36A 1.0000 .
N37A C39A 1.445(4) .
C38A N12A 1.440(4) 2_666
C38A H37A 0.9900 .
C38A H38A 0.9900 .
C39A N10A 1.439(4) 2_666
C39A H39A 0.9900 .
C39A H40A 0.9900 .
N10B C13B 1.370(2) .
N10B C39B 1.447(2) 2_565
N10B C11B 1.450(2) .
C11B N12B 1.446(2) .
C11B C16B 1.559(2) .
C11B H11B 1.0000 .
N12B C14B 1.365(2) .
N12B C38B 1.445(2) 2_565
C13B O13B 1.224(2) .
C13B N15B 1.368(2) .
C14B O14B 1.223(2) .
C14B N17B 1.369(2) .
N15B C18B 1.446(2) .
N15B C16B 1.452(2) .
C16B N17B 1.452(2) .
C16B H16B 1.0000 .
N17B C19B 1.449(2) .
C18B N20B 1.451(2) .
C18B H17B 0.9900 .
C18B H18B 0.9900 .
C19B N22B 1.450(2) .
C19B H19B 0.9900 .
C19B H20B 0.9900 .
N20B C23B 1.364(2) .
N20B C21B 1.447(2) .
C21B N22B 1.444(2) .
C21B C26B 1.553(2) .
C21B H21B 1.0000 .
N22B C24B 1.370(2) .
C23B O23B 1.230(2) .
C23B N25B 1.369(2) .
C24B O24B 1.222(2) .
C24B N27B 1.369(2) .
N25B C26B 1.453(2) .
N25B C28B 1.457(2) .
C26B N27B 1.443(2) .
C26B H26B 1.0000 .
N27B C29B 1.445(2) .
C28B N30B 1.440(2) .
C28B H27B 0.9900 .
C28B H28B 0.9900 .
C29B N32B 1.461(2) .
C29B H29B 0.9900 .
C29B H30B 0.9900 .
N30B C33B 1.367(2) .
N30B C31B 1.448(2) .
C31B N32B 1.459(2) .
C31B C36B 1.553(2) .
C31B H31B 1.0000 .
N32B C34B 1.368(2) .
C33B O33B 1.223(2) .
C33B N35B 1.371(2) .
C34B O34B 1.225(2) .
C34B N37B 1.372(2) .
N35B C38B 1.451(2) .
N35B C36B 1.453(2) .
C36B N37B 1.450(2) .
C36B H36B 1.0000 .
N37B C39B 1.456(2) .
C38B N12B 1.445(2) 2_565
C38B H37B 0.9900 .
C38B H38B 0.9900 .
C39B N10B 1.447(2) 2_565
C39B H39B 0.9900 .
C39B H40B 0.9900 .
N10C C13C 1.367(2) .
N10C C39C 1.440(3) 2_655
N10C C11C 1.450(2) .
C11C N12C 1.451(2) .
C11C C16C 1.555(3) .
C11C H11C 1.0000 .
N12C C14C 1.370(3) .
N12C C38C 1.451(3) 2_655
C13C O13C 1.225(2) .
C13C N15C 1.365(3) .
C14C O14C 1.223(2) .
C14C N17C 1.373(3) .
N15C C18C 1.442(2) .
N15C C16C 1.449(2) .
C16C N17C 1.456(2) .
C16C H16C 1.0000 .
N17C C19C 1.445(3) .
C18C N20C 1.454(2) .
C18C H17C 0.9900 .
C18C H18C 0.9900 .
C19C N22C 1.452(2) .
C19C H19C 0.9900 .
C19C H20C 0.9900 .
N20C C23C 1.368(2) .
N20C C21C 1.449(2) .
C21C N22C 1.446(2) .
C21C C26C 1.548(3) .
C21C H21C 1.0000 .
N22C C24C 1.363(3) .
C23C O23C 1.230(2) .
C23C N25C 1.365(2) .
C24C O24C 1.227(2) .
C24C N27C 1.372(2) .
N25C C28C 1.448(2) .
N25C C26C 1.451(2) .
C26C N27C 1.453(2) .
C26C H26C 1.0000 .
N27C C29C 1.450(2) .
C28C N30C 1.453(2) .
C28C H27C 0.9900 .
C28C H28C 0.9900 .
C29C N32C 1.447(2) .
C29C H29C 0.9900 .
C29C H30C 0.9900 .
N30C C33C 1.370(2) .
N30C C31C 1.451(2) .
C31C N32C 1.451(2) .
C31C C36C 1.555(3) .
C31C H31C 1.0000 .
N32C C34C 1.366(3) .
C33C O33C 1.225(2) .
C33C N35C 1.369(2) .
C34C O34C 1.225(2) .
C34C N37C 1.365(3) .
N35C C36C 1.447(2) .
N35C C38C 1.456(2) .
C36C N37C 1.451(2) .
C36C H36C 1.0000 .
N37C C39C 1.452(2) .
C38C N12C 1.451(3) 2_655
C38C H37C 0.9900 .
C38C H38C 0.9900 .
C39C N10C 1.440(3) 2_655
C39C H39C 0.9900 .
C39C H40C 0.9900 .
Cl1 Cl2 0.778(9) .
Cl2 O22W 1.99(3) .
Cl4 O38W 0.80(3) .
Cl4 O34W 2.01(2) .
Cl5 O36W 1.766(18) .
Cl5 O18W 1.844(19) .
Cl6 O41W 0.960(18) .
O1W H11 0.920(19) .
O1W H12 0.910(19) .
O2W H21 0.923(14) .
O2W H22 0.95(2) .
O3W H31 0.889(19) .
O3W H32 0.894(19) .
O4W H41 0.94(2) .
O4W H42 0.95(2) .
O5W H51 0.940(19) .
O5W H52 0.917(19) .
O6W H61 0.885(18) .
O6W H62 0.904(19) .
O6W H63 0.910(19) .
O7W H71 0.93(2) .
O7W H72 0.93(2) .
O8W H81 0.795(14) .
O8W H82 0.867(18) .
O9W H91 0.918(19) .
O9W H92 0.917(19) .
O10W H101 1.007(16) .
O10W H102 0.863(17) .
O11W H111 0.896(18) .
O11W H112 0.888(19) .
O12W H121 1.050(17) .
O12W H122 0.96(2) .
O12W H123 0.94(2) .
O13W O42W 1.461(18) .
O13W H131 1.040(17) .
O13W H132 0.875(16) .
O14W O34W 1.048(16) .
O14W H141 0.873(19) .
O14W H142 0.89(2) .
O15W H151 0.959(19) .
O15W H152 0.923(19) .
O16W O44W 1.67(3) .
O16W H161 1.035(16) .
O16W H162 0.94(2) .
O17W H171 0.961(19) .
O17W H172 0.92(2) .
O18W O45W 1.231(19) .
O20W O25W 1.139(10) .
O21W O29W 1.209(7) .
O21W O42W 1.73(2) .
O22W O26W 1.182(17) .
O23W O43W 1.43(3) .
O26W O31W 1.489(18) .
O28W O32W 1.436(17) .
O30W O40W 1.25(2) .
O30W O33W 1.455(17) .
O30W O44W 1.63(3) .
O31W O37W 1.66(3) .
O32W O39W 1.45(2) .
O34W H141 1.43(4) .
O35W O37W 1.56(3) .
O36W O39W 1.38(2) .
O37W O43W 1.52(4) .

loop_
_geom_hbond_atom_site_label_D
_geom_hbond_atom_site_label_H
_geom_hbond_atom_site_label_A
_geom_hbond_distance_DH
_geom_hbond_distance_HA
_geom_hbond_distance_DA
_geom_hbond_angle_DHA
_geom_hbond_site_symmetry_A
N1A H1A O23A 0.91 2.09 2.966(3) 162.3 .
N1A H2A O34A 0.91 2.02 2.872(3) 154.7 2_666
N1A H2A O13A 0.91 2.50 2.950(2) 110.6 .
N1A H3A O2W 0.91 1.89 2.798(3) 173.4 2_666
N1B H1B O23B 0.91 1.99 2.887(2) 169.2 1_556
N1B H2B O34B 0.91 2.09 2.888(2) 146.3 2_566
N1B H2B O13B 0.91 2.35 2.891(2) 117.8 1_556
N1B H3B O11W 0.91 1.85 2.763(2) 177.8 2_666
N1C H1C O23C 0.91 2.07 2.948(2) 162.1 1_556
N1C H2C O34C 0.91 2.01 2.854(2) 153.1 2_656
N1C H2C O13C 0.91 2.42 2.873(2) 110.9 1_556
N1C H3C Cl6 0.91 1.88 2.753(2) 160.8 2_666
N1C H3C O41W 0.91 2.02 2.925(14) 170.7 2_666
O10W H101 O5W 1.007(16) 1.843(19) 2.736(4) 146(2) .
O10W H102 O2W 0.863(17) 2.252(18) 3.115(4) 178(3) .
O11W H111 O14B 0.896(18) 1.927(19) 2.823(2) 179(3) 1_655
O11W H112 O44W 0.888(19) 2.00(3) 2.768(16) 144(3) 2_666
O11W H112 O16W 0.888(19) 2.01(2) 2.865(4) 161(3) 2_666
O12W H121 O27W 1.050(17) 1.88(2) 2.913(12) 168(2) 2_566
O12W H122 Cl3 0.96(2) 2.25(3) 3.182(5) 162(5) .
O12W H123 Cl1 0.94(2) 2.17(2) 3.092(6) 167(4) 2_566
O12W H123 Cl2 0.94(2) 2.91(2) 3.814(12) 161(4) 2_566
O13W H131 O40W 1.040(17) 1.74(2) 2.652(14) 144(2) 1_545
O13W H131 O30W 1.040(17) 2.68(3) 3.51(3) 136(2) 1_545
O13W H132 O20W 0.875(16) 2.44(3) 3.028(16) 125(2) 2_566
O13W H132 O25W 0.875(16) 2.25(3) 2.912(14) 132(3) 2_566
O14W H141 O15W 0.873(19) 1.92(2) 2.769(13) 162(3) 1_565
O14W H142 O33W 0.89(2) 2.03(2) 2.913(15) 170(5) .
O14W H142 O23W 0.89(2) 2.09(5) 2.676(17) 123(4) 1_565
O15W H151 O23W 0.959(19) 1.76(3) 2.597(19) 143(3) .
O15W H151 O19W 0.959(19) 2.09(4) 2.646(11) 116(3) .
O15W H151 O43W 0.959(19) 2.63(5) 3.48(4) 148(3) .
O15W H152 O38W 0.923(19) 1.68(4) 2.51(3) 147(4) 2_666
O15W H152 Cl4 0.923(19) 2.22(3) 3.118(10) 164(4) 2_666
O16W H161 O18W 1.035(16) 1.96(2) 2.892(15) 148.9(18) 2_576
O16W H161 Cl5 1.035(16) 1.99(3) 2.582(16) 113.2(16) 2_576
O16W H162 O1W 0.94(2) 1.89(2) 2.828(5) 175(4) 1_455
O17W H171 O27W 0.961(19) 1.92(3) 2.624(13) 128(3) 2_666
O17W H172 O44W 0.92(2) 1.99(4) 2.63(2) 124(4) 2_666
O1W H11 O34B 0.920(19) 1.96(2) 2.775(2) 147(3) 2_666
O1W H12 O7W 0.910(19) 1.82(2) 2.717(3) 170(4) 1_665
O2W H21 O29W 0.923(14) 1.965(18) 2.866(11) 164.9(17) .
O2W H22 O14A 0.95(2) 1.76(2) 2.704(3) 169(4) .
O3W H31 O33B 0.889(19) 1.997(19) 2.883(2) 175(3) 1_556
O3W H32 O9W 0.894(19) 1.91(2) 2.788(4) 169(4) 2_666
O4W H41 O24A 0.94(2) 1.91(2) 2.819(3) 163(4) .
O4W H42 O33C 0.95(2) 1.91(2) 2.842(2) 167(4) 1_556
O5W H51 O5W 0.940(19) 2.15(3) 2.864(6) 132(3) 2_667
O5W H52 O23C 0.917(19) 2.08(2) 2.955(2) 159(4) 1_556
O6W H61 O10W 0.885(18) 1.911(19) 2.779(4) 167(3) .
O6W H62 O3W 0.904(19) 1.97(2) 2.847(4) 162(3) .
O6W H63 O8W 0.910(19) 1.91(2) 2.810(4) 171(4) 2_666
O7W H71 O13W 0.93(2) 1.88(3) 2.780(9) 164(5) .
O7W H72 O1W 0.93(2) 2.32(3) 3.109(4) 143(5) 2_667
O7W H72 O13B 0.93(2) 2.31(5) 2.976(2) 128(4) 2_566
O8W H81 Cl3 0.795(14) 2.283(15) 3.071(3) 171.1(18) .
O8W H82 O38W 0.867(18) 2.28(3) 3.12(2) 166(3) 2_666
O8W H82 Cl4 0.867(18) 2.432(19) 3.296(3) 175(3) 2_666
O9W H91 O17W 0.918(19) 2.09(2) 2.964(5) 158(3) .
O9W H92 O14W 0.917(19) 1.94(3) 2.771(5) 150(4) 2_666
O9W H92 O34W 0.917(19) 2.33(3) 3.115(13) 143(3) 2_666

loop_
_geom_torsion_atom_site_label_1
_geom_torsion_atom_site_label_2
_geom_torsion_atom_site_label_3
_geom_torsion_atom_site_label_4
_geom_torsion
_geom_torsion_site_symmetry_1
_geom_torsion_site_symmetry_4
N1A C1A C2A C3A -179.98(18) . 2_666
C3A C1A C2A C3A -56.9(3) . 2_666
N1A C1A C3A C2A -179.10(18) . 2_666
C2A C1A C3A C2A 57.1(3) . 2_666
N1B C1B C2B C3B -179.66(14) . 2_567
C3B C1B C2B C3B -58.0(2) . 2_567
N1B C1B C3B C2B -179.45(15) . 2_567
C2B C1B C3B C2B 58.0(2) . 2_567
N1C C1C C2C C3C -179.10(16) . 2_657
C3C C1C C2C C3C -56.7(2) . 2_657
N1C C1C C3C C2C -179.71(16) . 2_657
C2C C1C C3C C2C 57.0(2) . 2_657
C13A N10A C11A N12A -117.8(3) . .
C39A N10A C11A N12A 71.9(3) 2_666 .
C13A N10A C11A C16A -6.0(3) . .
C39A N10A C11A C16A -176.3(2) 2_666 .
N10A C11A N12A C14A 112.6(3) . .
C16A C11A N12A C14A 0.8(3) . .
N10A C11A N12A C38A -67.8(3) . 2_666
C16A C11A N12A C38A -179.6(2) . 2_666
C39A N10A C13A O13A -3.8(4) 2_666 .
C11A N10A C13A O13A -174.4(2) . .
C39A N10A C13A N15A 176.8(2) 2_666 .
C11A N10A C13A N15A 6.1(3) . .
C38A N12A C14A O14A -6.1(4) 2_666 .
C11A N12A C14A O14A 173.5(2) . .
C38A N12A C14A N17A 174.0(2) 2_666 .
C11A N12A C14A N17A -6.4(3) . .
O13A C13A N15A C18A 2.6(4) . .
N10A C13A N15A C18A -178.0(2) . .
O13A C13A N15A C16A 177.0(2) . .
N10A C13A N15A C16A -3.6(3) . .
C13A N15A C16A N17A 111.9(3) . .
C18A N15A C16A N17A -73.9(3) . .
C13A N15A C16A C11A -0.1(3) . .
C18A N15A C16A C11A 174.1(2) . .
N12A C11A C16A N15A 124.22(19) . .
N10A C11A C16A N15A 3.5(2) . .
N12A C11A C16A N17A 4.6(2) . .
N10A C11A C16A N17A -116.1(2) . .
O14A C14A N17A C19A -9.1(4) . .
N12A C14A N17A C19A 170.8(2) . .
O14A C14A N17A C16A -170.2(2) . .
N12A C14A N17A C16A 9.7(3) . .
N15A C16A N17A C14A -120.8(3) . .
C11A C16A N17A C14A -8.8(2) . .
N15A C16A N17A C19A 78.5(3) . .
C11A C16A N17A C19A -169.5(2) . .
C13A N15A C18A N20A -102.8(3) . .
C16A N15A C18A N20A 83.5(3) . .
C14A N17A C19A N22A 111.8(3) . .
C16A N17A C19A N22A -89.5(3) . .
N15A C18A N20A C23A 104.7(3) . .
N15A C18A N20A C21A -88.2(3) . .
C23A N20A C21A N22A -110.8(3) . .
C18A N20A C21A N22A 80.7(3) . .
C23A N20A C21A C26A 0.9(3) . .
C18A N20A C21A C26A -167.5(2) . .
N20A C21A N22A C24A 116.2(3) . .
C26A C21A N22A C24A 4.4(3) . .
N20A C21A N22A C19A -78.3(3) . .
C26A C21A N22A C19A 169.9(2) . .
N17A C19A N22A C24A -109.5(3) . .
N17A C19A N22A C21A 86.6(3) . .
C21A N20A C23A O23A -179.2(2) . .
C18A N20A C23A O23A -10.9(4) . .
C21A N20A C23A N25A 1.8(3) . .
C18A N20A C23A N25A 170.1(2) . .
C21A N22A C24A O24A 176.4(2) . .
C19A N22A C24A O24A 11.0(4) . .
C21A N22A C24A N27A -4.3(3) . .
C19A N22A C24A N27A -169.8(2) . .
O23A C23A N25A C28A 17.6(4) . .
N20A C23A N25A C28A -163.4(2) . .
O23A C23A N25A C26A 177.0(2) . .
N20A C23A N25A C26A -4.0(3) . .
C23A N25A C26A N27A 115.9(3) . .
C28A N25A C26A N27A -84.7(3) . .
C23A N25A C26A C21A 4.4(3) . .
C28A N25A C26A C21A 163.8(2) . .
N22A C21A C26A N27A -2.8(3) . .
N20A C21A C26A N27A -122.0(2) . .
N22A C21A C26A N25A 116.1(2) . .
N20A C21A C26A N25A -3.1(3) . .
O24A C24A N27A C29A -6.7(4) . .
N22A C24A N27A C29A 174.1(2) . .
O24A C24A N27A C26A -178.5(2) . .
N22A C24A N27A C26A 2.3(3) . .
N25A C26A N27A C24A -111.0(3) . .
C21A C26A N27A C24A 0.5(3) . .
N25A C26A N27A C29A 77.2(3) . .
C21A C26A N27A C29A -171.3(2) . .
C23A N25A C28A N30A -113.1(3) . .
C26A N25A C28A N30A 89.6(3) . .
C24A N27A C29A N32A 107.5(3) . .
C26A N27A C29A N32A -81.7(3) . .
N25A C28A N30A C33A 110.5(3) . .
N25A C28A N30A C31A -81.6(3) . .
C33A N30A C31A N32A -114.8(3) . .
C28A N30A C31A N32A 76.0(3) . .
C33A N30A C31A C36A -2.7(3) . .
C28A N30A C31A C36A -171.9(2) . .
N27A C29A N32A C34A -113.4(3) . .
N27A C29A N32A C31A 89.3(3) . .
N30A C31A N32A C34A 116.8(3) . .
C36A C31A N32A C34A 4.6(3) . .
N30A C31A N32A C29A -83.8(3) . .
C36A C31A N32A C29A 164.0(2) . .
C28A N30A C33A O33A -4.1(4) . .
C31A N30A C33A O33A -173.3(2) . .
C28A N30A C33A N35A 176.3(2) . .
C31A N30A C33A N35A 7.1(3) . .
C29A N32A C34A O34A 16.2(4) . .
C31A N32A C34A O34A 175.9(2) . .
C29A N32A C34A N37A -164.6(2) . .
C31A N32A C34A N37A -4.9(3) . .
O33A C33A N35A C38A 6.5(4) . .
N30A C33A N35A C38A -173.9(2) . .
O33A C33A N35A C36A 171.5(2) . .
N30A C33A N35A C36A -8.9(3) . .
C33A N35A C36A N37A 119.0(3) . .
C38A N35A C36A N37A -76.1(3) . .
C33A N35A C36A C31A 6.9(3) . .
C38A N35A C36A C31A 171.8(2) . .
N30A C31A C36A N37A -122.1(2) . .
N32A C31A C36A N37A -2.7(2) . .
N30A C31A C36A N35A -2.4(2) . .
N32A C31A C36A N35A 117.1(2) . .
O34A C34A N37A C39A -0.4(4) . .
N32A C34A N37A C39A -179.6(2) . .
O34A C34A N37A C36A -177.8(2) . .
N32A C34A N37A C36A 3.0(3) . .
N35A C36A N37A C34A -111.9(3) . .
C31A C36A N37A C34A 0.0(3) . .
N35A C36A N37A C39A 70.7(3) . .
C31A C36A N37A C39A -177.4(2) . .
C33A N35A C38A N12A -103.9(3) . 2_666
C36A N35A C38A N12A 92.8(3) . 2_666
C34A N37A C39A N10A 96.4(3) . 2_666
C36A N37A C39A N10A -86.5(3) . 2_666
C13B N10B C11B N12B -113.21(17) . .
C39B N10B C11B N12B 74.1(2) 2_565 .
C13B N10B C11B C16B -1.40(18) . .
C39B N10B C11B C16B -174.10(15) 2_565 .
N10B C11B N12B C14B 115.30(16) . .
C16B C11B N12B C14B 3.61(19) . .
N10B C11B N12B C38B -74.1(2) . 2_565
C16B C11B N12B C38B 174.19(15) . 2_565
C39B N10B C13B O13B -4.2(3) 2_565 .
C11B N10B C13B O13B -176.98(17) . .
C39B N10B C13B N15B 176.52(15) 2_565 .
C11B N10B C13B N15B 3.7(2) . .
C38B N12B C14B O14B 3.9(3) 2_565 .
C11B N12B C14B O14B 174.58(17) . .
C38B N12B C14B N17B -175.24(15) 2_565 .
C11B N12B C14B N17B -4.5(2) . .
O13B C13B N15B C18B 4.7(3) . .
N10B C13B N15B C18B -175.94(15) . .
O13B C13B N15B C16B 176.04(17) . .
N10B C13B N15B C16B -4.6(2) . .
C13B N15B C16B N17B 114.69(17) . .
C18B N15B C16B N17B -74.2(2) . .
C13B N15B C16B C11B 3.60(19) . .
C18B N15B C16B C11B 174.68(15) . .
N12B C11B C16B N15B 118.79(14) . .
N10B C11B C16B N15B -1.25(17) . .
N12B C11B C16B N17B -1.33(17) . .
N10B C11B C16B N17B -121.37(14) . .
O14B C14B N17B C19B -2.2(3) . .
N12B C14B N17B C19B 176.87(15) . .
O14B C14B N17B C16B -175.56(17) . .
N12B C14B N17B C16B 3.5(2) . .
N15B C16B N17B C14B -112.53(17) . .
C11B C16B N17B C14B -1.26(18) . .
N15B C16B N17B C19B 74.4(2) . .
C11B C16B N17B C19B -174.36(15) . .
C13B N15B C18B N20B -103.55(19) . .
C16B N15B C18B N20B 86.2(2) . .
C14B N17B C19B N22B 100.7(2) . .
C16B N17B C19B N22B -86.9(2) . .
N15B C18B N20B C23B 103.2(2) . .
N15B C18B N20B C21B -88.2(2) . .
C23B N20B C21B N22B -110.94(17) . .
C18B N20B C21B N22B 79.4(2) . .
C23B N20B C21B C26B 0.25(19) . .
C18B N20B C21B C26B -169.44(15) . .
N20B C21B N22B C24B 117.17(17) . .
C26B C21B N22B C24B 6.06(19) . .
N20B C21B N22B C19B -79.7(2) . .
C26B C21B N22B C19B 169.20(15) . .
N17B C19B N22B C24B -109.56(19) . .
N17B C19B N22B C21B 89.0(2) . .
C21B N20B C23B O23B -178.37(17) . .
C18B N20B C23B O23B -8.7(3) . .
C21B N20B C23B N25B 2.9(2) . .
C18B N20B C23B N25B 172.59(16) . .
C21B N22B C24B O24B 174.28(17) . .
C19B N22B C24B O24B 11.2(3) . .
C21B N22B C24B N27B -6.6(2) . .
C19B N22B C24B N27B -169.61(16) . .
O23B C23B N25B C26B 176.18(17) . .
N20B C23B N25B C26B -5.1(2) . .
O23B C23B N25B C28B 21.3(3) . .
N20B C23B N25B C28B -159.96(15) . .
C23B N25B C26B N27B 116.26(16) . .
C28B N25B C26B N27B -88.85(19) . .
C23B N25B C26B C21B 5.02(19) . .
C28B N25B C26B C21B 159.91(15) . .
N22B C21B C26B N27B -3.21(17) . .
N20B C21B C26B N27B -121.97(14) . .
N22B C21B C26B N25B 115.71(14) . .
N20B C21B C26B N25B -3.04(17) . .
O24B C24B N27B C26B -176.64(17) . .
N22B C24B N27B C26B 4.2(2) . .
O24B C24B N27B C29B -4.7(3) . .
N22B C24B N27B C29B 176.15(15) . .
N25B C26B N27B C24B -111.97(16) . .
C21B C26B N27B C24B -0.44(18) . .
N25B C26B N27B C29B 76.0(2) . .
C21B C26B N27B C29B -172.46(15) . .
C23B N25B C28B N30B -115.55(18) . .
C26B N25B C28B N30B 92.09(19) . .
C24B N27B C29B N32B 109.74(19) . .
C26B N27B C29B N32B -79.1(2) . .
N25B C28B N30B C33B 107.26(18) . .
N25B C28B N30B C31B -78.3(2) . .
C33B N30B C31B N32B -110.90(17) . .
C28B N30B C31B N32B 74.1(2) . .
C33B N30B C31B C36B 0.54(19) . .
C28B N30B C31B C36B -174.44(15) . .
N30B C31B N32B C34B 119.04(16) . .
C36B C31B N32B C34B 7.71(17) . .
N30B C31B N32B C29B -86.97(19) . .
C36B C31B N32B C29B 161.70(14) . .
N27B C29B N32B C34B -116.54(17) . .
N27B C29B N32B C31B 91.79(19) . .
C28B N30B C33B O33B -0.5(3) . .
C31B N30B C33B O33B -175.50(17) . .
C28B N30B C33B N35B -179.98(15) . .
C31B N30B C33B N35B 5.0(2) . .
C31B N32B C34B O34B 175.70(16) . .
C29B N32B C34B O34B 21.3(3) . .
C31B N32B C34B N37B -5.35(19) . .
C29B N32B C34B N37B -159.74(14) . .
O33B C33B N35B C38B 6.6(3) . .
N30B C33B N35B C38B -173.94(15) . .
O33B C33B N35B C36B 171.53(17) . .
N30B C33B N35B C36B -9.0(2) . .
C33B N35B C36B N37B 120.81(16) . .
C38B N35B C36B N37B -74.3(2) . .
C33B N35B C36B C31B 8.93(19) . .
C38B N35B C36B C31B 173.83(15) . .
N30B C31B C36B N37B -126.09(14) . .
N32B C31B C36B N37B -6.92(16) . .
N30B C31B C36B N35B -5.42(17) . .
N32B C31B C36B N35B 113.74(14) . .
O34B C34B N37B C36B 179.26(16) . .
N32B C34B N37B C36B 0.32(19) . .
O34B C34B N37B C39B 1.2(3) . .
N32B C34B N37B C39B -177.71(14) . .
N35B C36B N37B C34B -107.41(17) . .
C31B C36B N37B C34B 4.33(18) . .
N35B C36B N37B C39B 70.6(2) . .
C31B C36B N37B C39B -177.70(15) . .
C33B N35B C38B N12B -105.65(19) . 2_565
C36B N35B C38B N12B 91.0(2) . 2_565
C34B N37B C39B N10B 92.7(2) . 2_565
C36B N37B C39B N10B -85.1(2) . 2_565
C13C N10C C11C N12C -113.96(19) . .
C39C N10C C11C N12C 68.3(2) 2_655 .
C13C N10C C11C C16C -2.20(19) . .
C39C N10C C11C C16C -179.99(16) 2_655 .
N10C C11C N12C C14C 115.67(19) . .
C16C C11C N12C C14C 4.1(2) . .
N10C C11C N12C C38C -74.3(2) . 2_655
C16C C11C N12C C38C 174.08(16) . 2_655
C39C N10C C13C O13C -1.8(3) 2_655 .
C11C N10C C13C O13C -179.64(17) . .
C39C N10C C13C N15C 178.30(16) 2_655 .
C11C N10C C13C N15C 0.4(2) . .
C38C N12C C14C O14C -0.2(3) 2_655 .
C11C N12C C14C O14C 170.04(18) . .
C38C N12C C14C N17C 178.83(16) 2_655 .
C11C N12C C14C N17C -10.9(2) . .
O13C C13C N15C C18C 0.8(3) . .
N10C C13C N15C C18C -179.23(16) . .
O13C C13C N15C C16C -178.17(17) . .
N10C C13C N15C C16C 1.8(2) . .
C13C N15C C16C N17C 108.45(19) . .
C18C N15C C16C N17C -70.5(2) . .
C13C N15C C16C C11C -3.00(19) . .
C18C N15C C16C C11C 178.02(16) . .
N10C C11C C16C N15C 2.97(18) . .
N12C C11C C16C N15C 123.49(15) . .
N10C C11C C16C N17C -116.70(15) . .
N12C C11C C16C N17C 3.82(18) . .
O14C C14C N17C C19C -10.2(3) . .
N12C C14C N17C C19C 170.79(16) . .
O14C C14C N17C C16C -167.28(18) . .
N12C C14C N17C C16C 13.7(2) . .
N15C C16C N17C C14C -122.20(18) . .
C11C C16C N17C C14C -10.67(19) . .
N15C C16C N17C C19C 81.0(2) . .
C11C C16C N17C C19C -167.47(16) . .
C13C N15C C18C N20C -98.2(2) . .
C16C N15C C18C N20C 80.7(2) . .
C14C N17C C19C N22C 112.4(2) . .
C16C N17C C19C N22C -93.0(2) . .
N15C C18C N20C C23C 109.9(2) . .
N15C C18C N20C C21C -92.4(2) . .
C23C N20C C21C N22C -115.93(18) . .
C18C N20C C21C N22C 84.2(2) . .
C23C N20C C21C C26C -4.6(2) . .
C18C N20C C21C C26C -164.44(16) . .
N20C C21C N22C C24C 110.75(19) . .
C26C C21C N22C C24C -0.7(2) . .
N20C C21C N22C C19C -74.8(2) . .
C26C C21C N22C C19C 173.77(17) . .
N17C C19C N22C C24C -102.5(2) . .
N17C C19C N22C C21C 83.7(2) . .
C21C N20C C23C O23C -176.23(18) . .
C18C N20C C23C O23C -16.6(3) . .
C21C N20C C23C N25C 5.6(2) . .
C18C N20C C23C N25C 165.27(16) . .
C21C N22C C24C O24C 179.67(19) . .
C19C N22C C24C O24C 5.3(3) . .
C21C N22C C24C N27C -1.6(2) . .
C19C N22C C24C N27C -175.93(18) . .
O23C C23C N25C C28C 12.0(3) . .
N20C C23C N25C C28C -169.88(16) . .
O23C C23C N25C C26C 177.60(18) . .
N20C C23C N25C C26C -4.3(2) . .
C23C N25C C26C N27C 112.63(18) . .
C28C N25C C26C N27C -81.7(2) . .
C23C N25C C26C C21C 1.3(2) . .
C28C N25C C26C C21C 167.05(16) . .
N22C C21C C26C N25C 120.81(16) . .
N20C C21C C26C N25C 1.87(19) . .
N22C C21C C26C N27C 2.46(19) . .
N20C C21C C26C N27C -116.48(16) . .
O24C C24C N27C C29C -18.0(3) . .
N22C C24C N27C C29C 163.17(17) . .
O24C C24C N27C C26C -177.86(19) . .
N22C C24C N27C C26C 3.3(2) . .
N25C C26C N27C C24C -114.77(18) . .
C21C C26C N27C C24C -3.6(2) . .
N25C C26C N27C C29C 85.2(2) . .
C21C C26C N27C C29C -163.58(16) . .
C23C N25C C28C N30C -111.7(2) . .
C26C N25C C28C N30C 84.2(2) . .
C24C N27C C29C N32C 115.3(2) . .
C26C N27C C29C N32C -86.8(2) . .
N25C C28C N30C C33C 119.40(18) . .
N25C C28C N30C C31C -87.8(2) . .
C33C N30C C31C N32C -121.67(17) . .
C28C N30C C31C N32C 83.3(2) . .
C33C N30C C31C C36C -10.26(19) . .
C28C N30C C31C C36C -165.26(15) . .
N27C C29C N32C C34C -105.7(2) . .
N27C C29C N32C C31C 81.7(2) . .
N30C C31C N32C C34C 108.37(18) . .
C36C C31C N32C C34C -3.0(2) . .
N30C C31C N32C C29C -78.3(2) . .
C36C C31C N32C C29C 170.36(16) . .
C31C N30C C33C O33C -170.29(18) . .
C28C N30C C33C O33C -14.7(3) . .
C31C N30C C33C N35C 9.6(2) . .
C28C N30C C33C N35C 165.17(16) . .
C29C N32C C34C O34C 6.1(3) . .
C31C N32C C34C O34C 179.55(18) . .
C29C N32C C34C N37C -174.39(16) . .
C31C N32C C34C N37C -0.9(2) . .
O33C C33C N35C C36C 175.34(18) . .
N30C C33C N35C C36C -4.6(2) . .
O33C C33C N35C C38C -6.3(3) . .
N30C C33C N35C C38C 173.81(16) . .
C33C N35C C36C N37C 109.76(18) . .
C38C N35C C36C N37C -68.6(2) . .
C33C N35C C36C C31C -1.8(2) . .
C38C N35C C36C C31C 179.85(17) . .
N30C C31C C36C N35C 6.95(18) . .
N32C C31C C36C N35C 125.93(15) . .
N30C C31C C36C N37C -113.59(15) . .
N32C C31C C36C N37C 5.39(18) . .
O34C C34C N37C C36C -175.57(18) . .
N32C C34C N37C C36C 4.9(2) . .
O34C C34C N37C C39C -9.0(3) . .
N32C C34C N37C C39C 171.50(17) . .
N35C C36C N37C C34C -118.19(18) . .
C31C C36C N37C C34C -6.5(2) . .
N35C C36C N37C C39C 75.5(2) . .
C31C C36C N37C C39C -172.73(17) . .
C33C N35C C38C N12C -93.3(2) . 2_655
C36C N35C C38C N12C 84.9(2) . 2_655
C34C N37C C39C N10C 102.3(2) . 2_655
C36C N37C C39C N10C -92.7(2) . 2_655
O36W Cl5 O18W O45W 5.5(14) . .
Cl1 Cl2 O22W O26W 6(5) . .
Cl2 O22W O26W O31W -171.6(14) . .
O22W O26W O31W O37W -101(2) . .
O38W Cl4 O34W O14W -84(7) . .
O18W Cl5 O36W O39W 15.2(12) . .
O26W O31W O37W O43W -28(5) . .
O26W O31W O37W O35W -157.6(19) . .
Cl5 O36W O39W O32W -116(4) . .
O28W O32W O39W O36W -124(4) . .
O29W O21W O42W O13W -154.7(10) . .
O35W O37W O43W O23W -62(5) . .
O31W O37W O43W O23W 161(3) . .
O40W O30W O44W O16W -41(2) . .
O33W O30W O44W O16W -154(2) . .
